data_7105302
loop_
_publ_author_name
'Parois, Pascal'
'Moggach, Stephen A'
'Sanchez-Benitez, Javier'
'Kamenev, Konstantin V'
'Lennie, Alistair R'
'Warren, John E'
'Brechin, Euan K'
'Parsons, Simon'
'Murrie, Mark'

_publ_section_title
;
 Pressure-induced Jahn-Teller switching in a Mn12 nanomagnet.
;
_journal_issue 11
_journal_name_full 'Chemical communications (Cambridge, England)'
_journal_page_first 1881
_journal_page_last 1883
_journal_paper_doi 10.1039/b923962f
_journal_volume 46
_journal_year 2010
_chemical_compound_source 'Mark Murrie & Pascal Parois, Glasgow University '
_chemical_formula_moiety '[Mn12O12(tBuCH2CO2)16(H2O)4].MeNO2.0.85CH2Cl2'
_chemical_formula_sum 'C97.85 H188.7 Cl1.7 Mn12 N O50'
_chemical_formula_weight 2898.94
_chemical_name_systematic
;
?
;
_space_group_IT_number 2
_symmetry_cell_setting triclinic
_symmetry_space_group_name_Hall '-P 1'
_symmetry_space_group_name_H-M 'P -1'
_atom_sites_solution_hydrogens mixed
_atom_sites_solution_primary direct
_atom_sites_solution_secondary difmap
_audit_creation_date 09-06-12
_audit_creation_method SHELXL-97
_cell_angle_alpha 76.817(2)
_cell_angle_beta 78.1610(10)
_cell_angle_gamma 78.264(2)
_cell_formula_units_Z 2
_cell_length_a 15.8368(4)
_cell_length_b 16.4179(5)
_cell_length_c 27.3955(7)
_cell_measurement_reflns_used 9917
_cell_measurement_temperature 150
_cell_measurement_theta_max 26
_cell_measurement_theta_min 2
_cell_volume 6695.5(3)
_computing_cell_refinement 'SAINT (Siemens ,1995)'
_computing_data_collection 'SMART (Siemens, 1993)'
_computing_data_reduction 'SAINT (Siemens ,1995)'
_computing_structure_refinement 'SHELXL-97 (Sheldrick, 2008)'
_computing_structure_solution 'SIR92 (Altomare et al., 1994)'
_diffrn_ambient_temperature 150
_diffrn_measured_fraction_theta_full 0.965
_diffrn_measured_fraction_theta_max 0.965
_diffrn_measurement_device_type 'Bruker Smart Apex'
_diffrn_measurement_method omega
_diffrn_radiation_monochromator graphite
_diffrn_radiation_source 'fine-focus sealed tube'
_diffrn_radiation_type MoK\a
_diffrn_radiation_wavelength 0.71073
_diffrn_reflns_av_R_equivalents 0.0405
_diffrn_reflns_av_sigmaI/netI 0.0632
_diffrn_reflns_limit_h_max 19
_diffrn_reflns_limit_h_min -19
_diffrn_reflns_limit_k_max 20
_diffrn_reflns_limit_k_min -19
_diffrn_reflns_limit_l_max 32
_diffrn_reflns_limit_l_min -34
_diffrn_reflns_number 52152
_diffrn_reflns_theta_full 26.43
_diffrn_reflns_theta_max 26.43
_diffrn_reflns_theta_min 2.05
_exptl_absorpt_coefficient_mu 1.203
_exptl_absorpt_correction_T_max 0.663
_exptl_absorpt_correction_T_min 0.525
_exptl_absorpt_correction_type multi-scan
_exptl_absorpt_process_details 'Sadabs scaled by 0.89'
_exptl_crystal_colour black
_exptl_crystal_density_diffrn 1.438
_exptl_crystal_density_method 'not measured'
_exptl_crystal_description block
_exptl_crystal_F_000 3023
_exptl_crystal_recrystallization_method
;
?
;
_exptl_crystal_size_max 0.66
_exptl_crystal_size_mid 0.41
_exptl_crystal_size_min 0.35
_platon_squeeze_details
;
0.85CH2Cl2 = 71 electrons
;
_refine_diff_density_max 0.935
_refine_diff_density_min -0.604
_refine_diff_density_rms 0.090
_refine_ls_extinction_method none
_refine_ls_goodness_of_fit_ref 1.040
_refine_ls_hydrogen_treatment riding
_refine_ls_matrix_type full
_refine_ls_number_parameters 1442
_refine_ls_number_reflns 26597
_refine_ls_number_restraints 0
_refine_ls_restrained_S_all 1.040
_refine_ls_R_factor_all 0.0714
_refine_ls_R_factor_gt 0.0525
_refine_ls_shift/su_max 0.002
_refine_ls_shift/su_mean 0.000
_refine_ls_structure_factor_coef Fsqd
_refine_ls_weighting_details 'calc w=1/[\s^2^(Fo^2^)+(0.0740P)^2^+0.0000P] where P=(Fo^2^+2Fc^2^)/3'
_refine_ls_weighting_scheme calc
_refine_ls_wR_factor_gt 0.1346
_refine_ls_wR_factor_ref 0.1451
_reflns_number_gt 20068
_reflns_number_total 26597
_reflns_threshold_expression >2sigma(I)
_cod_data_source_file b923962f.txt
_cod_data_source_block sp8038
_cod_depositor_comments
;
The following automatic conversions were performed:
'_symmetry_cell_setting' value 'Triclinic' changed to 'triclinic'
according to '/home/saulius/struct/CIF-dictionaries/cif_core.dic'
dictionary named 'cif_core.dic' version 2.4.1 from
2010-06-29.

'_exptl_absorpt_correction_type' value 'Multi-scan' changed
to 'multi-scan' according to
'/home/saulius/struct/CIF-dictionaries/cif_core.dic' dictionary named
'cif_core.dic' version 2.4.1 from 2010-06-29.

Automatic conversion script
Id: cif_fix_enum 1527 2010-12-29 10:47:43Z saulius 

The following automatic conversions were performed:

'_atom_sites_solution_hydrogens' value 'geom/difmap' was changed to
'mixed'.

Automatic conversion script
Id: cif_fix_values 6452 2018-10-05 10:23:21Z andrius 
;
_cod_original_sg_symbol_H-M P-1
_cod_original_formula_sum 'C97.85 H188.70 Cl1.70 Mn12 N O50'
_cod_database_code 7105302

loop_
_symmetry_equiv_pos_as_xyz
'x, y, z'
'-x, -y, -z'

loop_
_atom_site_label
_atom_site_type_symbol
_atom_site_fract_x
_atom_site_fract_y
_atom_site_fract_z
_atom_site_U_iso_or_equiv
_atom_site_adp_type
_atom_site_occupancy
_atom_site_symmetry_multiplicity
_atom_site_calc_flag
_atom_site_refinement_flags
_atom_site_disorder_assembly
_atom_site_disorder_group
Mn1 Mn 0.42239(3) 0.19862(4) 0.231918(18) 0.02024(12) Uani 1 1 d . . .
Mn2 Mn 0.29896(3) 0.08530(4) 0.262539(18) 0.02301(13) Uani 1 1 d . . .
Mn3 Mn 0.25617(3) 0.23769(4) 0.193387(17) 0.02028(12) Uani 1 1 d . . .
Mn4 Mn 0.26098(3) 0.25106(4) 0.292915(18) 0.02453(13) Uani 1 1 d . . .
Mn5 Mn 0.23981(3) 0.40663(5) 0.32269(2) 0.03388(16) Uani 1 1 d . . .
Mn6 Mn 0.43951(3) 0.29799(4) 0.32636(2) 0.03003(15) Uani 1 1 d . . .
Mn7 Mn 0.58747(3) 0.16364(4) 0.259644(19) 0.02365(13) Uani 1 1 d . . .
Mn8 Mn 0.52240(3) -0.01141(4) 0.24667(2) 0.02526(13) Uani 1 1 d . . .
Mn9 Mn 0.33227(3) -0.07285(4) 0.23968(2) 0.02681(13) Uani 1 1 d . . .
Mn10 Mn 0.17881(3) 0.06639(4) 0.176085(18) 0.02183(12) Uani 1 1 d . . .
Mn11 Mn 0.09475(3) 0.27154(4) 0.161621(18) 0.02119(12) Uani 1 1 d . . .
Mn12 Mn 0.11954(3) 0.40902(4) 0.232105(19) 0.02424(13) Uani 1 1 d . . .
O6 O 0.42181(17) 0.1748(2) 0.38081(10) 0.0448(8) Uani 1 1 d . . .
H61 H 0.4740 0.1456 0.3794 0.067 Uiso 1 1 d R . .
H62 H 0.3901 0.1551 0.3704 0.067 Uiso 1 1 d R . .
O10 O 0.29462(17) 0.0520(2) 0.11303(10) 0.0516(9) Uani 1 1 d . . .
H101 H 0.3053 0.1008 0.1111 0.077 Uiso 1 1 d R . .
H102 H 0.3363 0.0188 0.1252 0.077 Uiso 1 1 d R . .
O120 O 0.00765(15) 0.34653(18) 0.28016(9) 0.0327(6) Uani 1 1 d . . .
H120 H 0.0030 0.3033 0.2701 0.049 Uiso 1 1 d R . .
H121 H 0.0264 0.3278 0.3078 0.049 Uiso 1 1 d R . .
O121 O 0.23149(17) 0.4701(2) 0.18741(10) 0.0400(7) Uani 1 1 d . . .
H123 H 0.2699 0.4848 0.2023 0.060 Uiso 1 1 d R . .
H124 H 0.2697 0.4313 0.1705 0.060 Uiso 0.50 1 d PR . .
H125 H 0.2036 0.4991 0.1745 0.060 Uiso 0.50 1 d PR . .
O107 O 0.48184(14) 0.24302(16) 0.27009(8) 0.0244(5) Uani 1 1 d . . .
O108 O 0.51437(13) 0.10768(16) 0.23652(8) 0.0224(5) Uani 1 1 d . . .
O123 O 0.35348(13) 0.14827(15) 0.20029(8) 0.0198(5) Uani 1 1 d . . .
O124 O 0.35086(13) 0.15301(17) 0.29345(8) 0.0243(6) Uani 1 1 d . . .
O134 O 0.32251(13) 0.28626(16) 0.22705(8) 0.0219(5) Uani 1 1 d . . .
O208 O 0.38928(15) -0.00474(16) 0.26313(9) 0.0262(6) Uani 1 1 d . . .
O209 O 0.25119(14) 0.02821(16) 0.22626(8) 0.0240(5) Uani 1 1 d . . .
O234 O 0.21107(14) 0.18637(17) 0.26011(8) 0.0245(6) Uani 1 1 d . . .
O310 O 0.19034(13) 0.18126(15) 0.16670(8) 0.0210(5) Uani 1 1 d . . .
O311 O 0.15685(14) 0.32169(16) 0.19579(8) 0.0232(5) Uani 1 1 d . . .
O405 O 0.18407(14) 0.35499(17) 0.28458(8) 0.0264(6) Uani 1 1 d . . .
O406 O 0.32191(14) 0.30794(18) 0.32180(9) 0.0301(6) Uani 1 1 d . . .
O13 O 0.54021(16) -0.13512(18) 0.25372(10) 0.0355(6) Uani 1 1 d . . .
O23 O 0.41237(17) -0.17751(17) 0.25896(10) 0.0371(7) Uani 1 1 d . . .
C13 C 0.4929(3) -0.1911(3) 0.26138(14) 0.0319(9) Uani 1 1 d . . .
C23 C 0.5351(3) -0.2827(3) 0.27307(17) 0.0445(11) Uani 1 1 d . . .
H23A H 0.5737 -0.2963 0.2426 0.053 Uiso 1 1 calc R . .
H23B H 0.4895 -0.3175 0.2807 0.053 Uiso 1 1 calc R . .
C33 C 0.5875(3) -0.3082(3) 0.31674(17) 0.0483(12) Uani 1 1 d . . .
C43 C 0.6060(4) -0.4047(3) 0.3290(2) 0.0693(16) Uani 1 1 d . . .
H43A H 0.5517 -0.4263 0.3380 0.104 Uiso 1 1 calc R . .
H43B H 0.6376 -0.4233 0.3570 0.104 Uiso 1 1 calc R . .
H43C H 0.6403 -0.4255 0.2998 0.104 Uiso 1 1 calc R . .
C53 C 0.5332(4) -0.2749(4) 0.36318(19) 0.0744(17) Uani 1 1 d . . .
H53A H 0.5208 -0.2141 0.3551 0.112 Uiso 1 1 calc R . .
H53B H 0.5653 -0.2925 0.3910 0.112 Uiso 1 1 calc R . .
H53C H 0.4793 -0.2971 0.3726 0.112 Uiso 1 1 calc R . .
C63 C 0.6727(3) -0.2725(4) 0.3023(2) 0.0712(17) Uani 1 1 d . . .
H63A H 0.6600 -0.2117 0.2947 0.107 Uiso 1 1 calc R . .
H63B H 0.7071 -0.2927 0.2729 0.107 Uiso 1 1 calc R . .
H63C H 0.7048 -0.2906 0.3301 0.107 Uiso 1 1 calc R . .
O14 O 0.53285(16) -0.00612(18) 0.17348(9) 0.0318(6) Uani 1 1 d . . .
O24 O 0.41567(15) -0.05384(16) 0.16417(9) 0.0283(6) Uani 1 1 d . . .
C14 C 0.4896(2) -0.0313(2) 0.14812(13) 0.0244(8) Uani 1 1 d . . .
C24 C 0.5302(2) -0.0317(2) 0.09307(13) 0.0293(8) Uani 1 1 d . . .
H24A H 0.5836 -0.0077 0.0859 0.035 Uiso 1 1 calc R . .
H24B H 0.4904 0.0050 0.0717 0.035 Uiso 1 1 calc R . .
C34 C 0.5520(2) -0.1202(3) 0.07836(14) 0.0307(9) Uani 1 1 d . . .
C44 C 0.6054(3) -0.1833(3) 0.11523(17) 0.0468(11) Uani 1 1 d . . .
H44A H 0.5713 -0.1902 0.1488 0.070 Uiso 1 1 calc R . .
H44B H 0.6577 -0.1626 0.1155 0.070 Uiso 1 1 calc R . .
H44C H 0.6207 -0.2370 0.1046 0.070 Uiso 1 1 calc R . .
C54 C 0.6079(3) -0.1089(3) 0.02526(15) 0.0441(11) Uani 1 1 d . . .
H54A H 0.5751 -0.0687 0.0018 0.066 Uiso 1 1 calc R . .
H54B H 0.6235 -0.1623 0.0144 0.066 Uiso 1 1 calc R . .
H54C H 0.6600 -0.0884 0.0263 0.066 Uiso 1 1 calc R . .
C64 C 0.4691(3) -0.1524(3) 0.07609(17) 0.0433(11) Uani 1 1 d . . .
H64A H 0.4363 -0.1116 0.0529 0.065 Uiso 1 1 calc R . .
H64B H 0.4340 -0.1604 0.1093 0.065 Uiso 1 1 calc R . .
H64C H 0.4848 -0.2054 0.0647 0.065 Uiso 1 1 calc R . .
O15 O 0.69662(15) 0.09330(18) 0.24045(10) 0.0336(6) Uani 1 1 d . . .
O25 O 0.66242(17) -0.02527(19) 0.23055(11) 0.0425(7) Uani 1 1 d . . .
C15 C 0.7136(2) 0.0270(3) 0.22270(15) 0.0340(9) Uani 1 1 d . . .
C25 C 0.8025(3) 0.0145(3) 0.18872(17) 0.0414(10) Uani 1 1 d . . .
H25A H 0.7972 0.0507 0.1558 0.050 Uiso 1 1 calc R . .
H25B H 0.8433 0.0354 0.2030 0.050 Uiso 1 1 calc R . .
C35 C 0.8440(3) -0.0742(3) 0.17970(16) 0.0397(10) Uani 1 1 d . . .
C45 C 0.7894(3) -0.1079(4) 0.1522(2) 0.0617(15) Uani 1 1 d . . .
H45A H 0.8170 -0.1637 0.1470 0.093 Uiso 1 1 calc R . .
H45B H 0.7842 -0.0711 0.1199 0.093 Uiso 1 1 calc R . .
H45C H 0.7323 -0.1105 0.1722 0.093 Uiso 1 1 calc R . .
C55 C 0.9342(3) -0.0664(4) 0.1463(2) 0.0651(15) Uani 1 1 d . . .
H55A H 0.9692 -0.0449 0.1637 0.098 Uiso 1 1 calc R . .
H55B H 0.9267 -0.0282 0.1147 0.098 Uiso 1 1 calc R . .
H55C H 0.9629 -0.1212 0.1398 0.098 Uiso 1 1 calc R . .
C65 C 0.8597(3) -0.1323(3) 0.2289(2) 0.0646(15) Uani 1 1 d . . .
H65A H 0.8949 -0.1089 0.2451 0.097 Uiso 1 1 calc R . .
H65B H 0.8894 -0.1868 0.2224 0.097 Uiso 1 1 calc R . .
H65C H 0.8047 -0.1384 0.2508 0.097 Uiso 1 1 calc R . .
O16 O 0.56712(16) 0.08022(18) 0.33475(9) 0.0324(6) Uani 1 1 d . . .
O26 O 0.52950(17) -0.03441(18) 0.31909(10) 0.0363(7) Uani 1 1 d . . .
C16 C 0.5484(2) 0.0077(3) 0.34815(14) 0.0322(9) Uani 1 1 d . . .
C26 C 0.5471(2) -0.0373(3) 0.40313(14) 0.0388(10) Uani 1 1 d . . .
H26A H 0.5219 -0.0884 0.4081 0.047 Uiso 1 1 calc R . .
H26B H 0.5087 -0.0009 0.4247 0.047 Uiso 1 1 calc R . .
C36 C 0.6361(3) -0.0621(3) 0.42095(15) 0.0375(10) Uani 1 1 d . . .
C46 C 0.6209(4) -0.1140(4) 0.47495(18) 0.0658(15) Uani 1 1 d . . .
H46A H 0.5801 -0.0802 0.4965 0.099 Uiso 1 1 calc R . .
H46B H 0.6753 -0.1309 0.4876 0.099 Uiso 1 1 calc R . .
H46C H 0.5977 -0.1635 0.4746 0.099 Uiso 1 1 calc R . .
C56 C 0.6999(3) -0.1153(3) 0.3868(2) 0.0607(14) Uani 1 1 d . . .
H56A H 0.6764 -0.1646 0.3865 0.091 Uiso 1 1 calc R . .
H56B H 0.7545 -0.1325 0.3993 0.091 Uiso 1 1 calc R . .
H56C H 0.7093 -0.0826 0.3529 0.091 Uiso 1 1 calc R . .
C66 C 0.6726(3) 0.0160(3) 0.42176(18) 0.0496(12) Uani 1 1 d . . .
H66A H 0.6316 0.0496 0.4434 0.074 Uiso 1 1 calc R . .
H66B H 0.6823 0.0489 0.3879 0.074 Uiso 1 1 calc R . .
H66C H 0.7269 -0.0010 0.4345 0.074 Uiso 1 1 calc R . .
O17 O 0.47685(14) 0.25254(16) 0.16758(8) 0.0237(5) Uani 1 1 d . . .
O27 O 0.61463(14) 0.23493(17) 0.18165(9) 0.0271(6) Uani 1 1 d . . .
C17 C 0.5588(2) 0.2573(2) 0.15348(13) 0.0233(7) Uani 1 1 d . . .
C27 C 0.5847(2) 0.2923(2) 0.09759(12) 0.0264(8) Uani 1 1 d . . .
H27A H 0.6385 0.3149 0.0927 0.032 Uiso 1 1 calc R . .
H27B H 0.5397 0.3389 0.0869 0.032 Uiso 1 1 calc R . .
C37 C 0.5981(2) 0.2263(3) 0.06341(13) 0.0275(8) Uani 1 1 d . . .
C47 C 0.6324(3) 0.2683(3) 0.00916(16) 0.0521(13) Uani 1 1 d . . .
H47A H 0.5907 0.3169 -0.0020 0.078 Uiso 1 1 calc R . .
H47B H 0.6411 0.2286 -0.0130 0.078 Uiso 1 1 calc R . .
H47C H 0.6870 0.2860 0.0083 0.078 Uiso 1 1 calc R . .
C57 C 0.5122(2) 0.1977(3) 0.06418(15) 0.0354(9) Uani 1 1 d . . .
H57A H 0.4903 0.1711 0.0982 0.053 Uiso 1 1 calc R . .
H57B H 0.5218 0.1580 0.0420 0.053 Uiso 1 1 calc R . .
H57C H 0.4704 0.2460 0.0529 0.053 Uiso 1 1 calc R . .
C67 C 0.6651(3) 0.1491(3) 0.08066(17) 0.0428(10) Uani 1 1 d . . .
H67A H 0.6444 0.1228 0.1149 0.064 Uiso 1 1 calc R . .
H67B H 0.7198 0.1669 0.0792 0.064 Uiso 1 1 calc R . .
H67C H 0.6730 0.1093 0.0587 0.064 Uiso 1 1 calc R . .
O18 O 0.55675(16) 0.2860(2) 0.33979(10) 0.0458(8) Uani 1 1 d . . .
O28 O 0.65715(15) 0.2305(2) 0.28142(10) 0.0370(7) Uani 1 1 d . . .
C18 C 0.6316(2) 0.2805(3) 0.31240(16) 0.0426(11) Uani 1 1 d . . .
C28 C 0.6930(3) 0.3367(3) 0.31717(17) 0.0489(12) Uani 1 1 d . . .
H28A H 0.6683 0.3953 0.3054 0.059 Uiso 1 1 calc R . .
H28B H 0.7481 0.3241 0.2949 0.059 Uiso 1 1 calc R . .
C38 C 0.7113(3) 0.3271(3) 0.37092(16) 0.0393(10) Uani 1 1 d . . .
C48 C 0.6327(4) 0.3585(5) 0.4065(2) 0.086(2) Uani 1 1 d . . .
H48A H 0.6103 0.4163 0.3929 0.129 Uiso 1 1 calc R . .
H48B H 0.6488 0.3553 0.4389 0.129 Uiso 1 1 calc R . .
H48C H 0.5885 0.3240 0.4107 0.129 Uiso 1 1 calc R . .
C58 C 0.7816(3) 0.3836(4) 0.3663(2) 0.0716(17) Uani 1 1 d . . .
H58A H 0.7576 0.4420 0.3553 0.107 Uiso 1 1 calc R . .
H58B H 0.8316 0.3671 0.3420 0.107 Uiso 1 1 calc R . .
H58C H 0.7990 0.3764 0.3988 0.107 Uiso 1 1 calc R . .
C68 C 0.7524(6) 0.2382(4) 0.3875(4) 0.141(4) Uani 1 1 d . . .
H68A H 0.8021 0.2235 0.3626 0.212 Uiso 1 1 calc R . .
H68B H 0.7107 0.2012 0.3911 0.212 Uiso 1 1 calc R . .
H68C H 0.7709 0.2323 0.4195 0.212 Uiso 1 1 calc R . .
O19 O 0.32031(15) 0.47699(19) 0.25924(10) 0.0367(7) Uani 1 1 d . . .
O29 O 0.45011(16) 0.42051(19) 0.28292(10) 0.0372(7) Uani 1 1 d . . .
C19 C 0.4013(2) 0.4760(3) 0.25741(16) 0.0361(10) Uani 1 1 d . . .
C29 C 0.4429(3) 0.5473(3) 0.22255(18) 0.0422(11) Uani 1 1 d . . .
H29A H 0.4779 0.5672 0.2412 0.051 Uiso 1 1 calc R . .
H29B H 0.3968 0.5939 0.2133 0.051 Uiso 1 1 calc R . .
C39 C 0.5015(3) 0.5249(3) 0.17319(18) 0.0427(11) Uani 1 1 d . . .
C49 C 0.5296(3) 0.6073(3) 0.1419(2) 0.0625(15) Uani 1 1 d . . .
H49A H 0.4787 0.6484 0.1351 0.094 Uiso 1 1 calc R . .
H49B H 0.5652 0.5969 0.1104 0.094 Uiso 1 1 calc R . .
H49C H 0.5626 0.6286 0.1606 0.094 Uiso 1 1 calc R . .
C59 C 0.5824(3) 0.4603(3) 0.1846(2) 0.0590(14) Uani 1 1 d . . .
H59A H 0.5648 0.4085 0.2046 0.089 Uiso 1 1 calc R . .
H59B H 0.6150 0.4823 0.2031 0.089 Uiso 1 1 calc R . .
H59C H 0.6183 0.4493 0.1533 0.089 Uiso 1 1 calc R . .
C69 C 0.4498(3) 0.4906(3) 0.14376(18) 0.0510(12) Uani 1 1 d . . .
H69A H 0.4319 0.4389 0.1637 0.076 Uiso 1 1 calc R . .
H69B H 0.4858 0.4797 0.1124 0.076 Uiso 1 1 calc R . .
H69C H 0.3991 0.5316 0.1366 0.076 Uiso 1 1 calc R . .
O110 O 0.29072(17) 0.4513(2) 0.36805(12) 0.0523(9) Uani 1 1 d . . .
O210 O 0.40710(17) 0.3506(2) 0.38640(10) 0.0478(9) Uani 1 1 d . . .
C110 C 0.3531(3) 0.4186(4) 0.39230(16) 0.0550(15) Uani 1 1 d . . .
C210 C 0.3650(3) 0.4650(4) 0.43234(17) 0.0545(13) Uani 1 1 d . . .
H21A H 0.4246 0.4477 0.4390 0.065 Uiso 1 1 calc R . .
H21B H 0.3568 0.5254 0.4187 0.065 Uiso 1 1 calc R . .
C310 C 0.3038(4) 0.4487(4) 0.48117(17) 0.0594(14) Uani 1 1 d . . .
C410 C 0.3267(4) 0.4861(4) 0.5211(2) 0.0792(19) Uani 1 1 d . . .
H41A H 0.2862 0.4746 0.5521 0.119 Uiso 1 1 calc R . .
H41B H 0.3233 0.5463 0.5097 0.119 Uiso 1 1 calc R . .
H41C H 0.3850 0.4613 0.5269 0.119 Uiso 1 1 calc R . .
C510 C 0.3168(8) 0.3529(5) 0.5015(3) 0.160(5) Uani 1 1 d . . .
H51A H 0.2771 0.3406 0.5327 0.240 Uiso 1 1 calc R . .
H51B H 0.3758 0.3333 0.5075 0.240 Uiso 1 1 calc R . .
H51C H 0.3055 0.3247 0.4770 0.240 Uiso 1 1 calc R . .
C610 C 0.2098(4) 0.4833(5) 0.4748(2) 0.096(2) Uani 1 1 d . . .
H61A H 0.1723 0.4706 0.5069 0.143 Uiso 1 1 calc R . .
H61B H 0.1944 0.4575 0.4504 0.143 Uiso 1 1 calc R . .
H61C H 0.2032 0.5436 0.4631 0.143 Uiso 1 1 calc R . .
O111 O 0.07393(16) 0.50741(18) 0.26336(10) 0.0352(6) Uani 1 1 d . . .
O211 O 0.15155(16) 0.5073(2) 0.32280(11) 0.0474(8) Uani 1 1 d . . .
C111 C 0.0907(2) 0.5393(3) 0.29776(14) 0.0332(9) Uani 1 1 d . . .
C211 C 0.0344(2) 0.6191(3) 0.30938(15) 0.0381(10) Uani 1 1 d . . .
H21C H 0.0072 0.6481 0.2801 0.046 Uiso 1 1 calc R . .
H21D H 0.0709 0.6557 0.3150 0.046 Uiso 1 1 calc R . .
C311 C -0.0378(2) 0.6053(3) 0.35628(17) 0.0432(11) Uani 1 1 d . . .
C411 C -0.0899(3) 0.6932(3) 0.36190(19) 0.0581(14) Uani 1 1 d . . .
H41D H -0.0515 0.7283 0.3663 0.087 Uiso 1 1 calc R . .
H41E H -0.1354 0.6876 0.3910 0.087 Uiso 1 1 calc R . .
H41F H -0.1153 0.7187 0.3319 0.087 Uiso 1 1 calc R . .
C511 C 0.0021(3) 0.5647(4) 0.40409(18) 0.0604(14) Uani 1 1 d . . .
H51D H 0.0407 0.5996 0.4085 0.091 Uiso 1 1 calc R . .
H51E H 0.0344 0.5095 0.4007 0.091 Uiso 1 1 calc R . .
H51F H -0.0436 0.5595 0.4331 0.091 Uiso 1 1 calc R . .
C611 C -0.0981(3) 0.5498(4) 0.3484(2) 0.0710(17) Uani 1 1 d . . .
H61D H -0.1220 0.5751 0.3179 0.107 Uiso 1 1 calc R . .
H61E H -0.1448 0.5448 0.3769 0.107 Uiso 1 1 calc R . .
H61F H -0.0656 0.4945 0.3454 0.107 Uiso 1 1 calc R . .
O112 O 0.19650(15) 0.21054(19) 0.35844(9) 0.0354(7) Uani 1 1 d . . .
O212 O 0.16798(18) 0.3309(3) 0.38960(10) 0.0475(8) Uani 1 1 d . . .
C112 C 0.1665(3) 0.2546(4) 0.39363(15) 0.0466(13) Uani 1 1 d . . .
C212 C 0.1299(3) 0.2037(4) 0.44405(16) 0.0696(18) Uani 1 1 d . . .
H21E H 0.1281 0.1477 0.4387 0.084 Uiso 1 1 calc R . .
H21F H 0.1712 0.1965 0.4670 0.084 Uiso 1 1 calc R . .
C312 C 0.0411(3) 0.2367(3) 0.47094(16) 0.0451(11) Uani 1 1 d . . .
C412 C -0.0221(4) 0.2604(6) 0.4348(3) 0.124(3) Uani 1 1 d . . .
H41G H -0.0018 0.3019 0.4062 0.186 Uiso 1 1 calc R . .
H41H H -0.0782 0.2837 0.4516 0.186 Uiso 1 1 calc R . .
H41I H -0.0272 0.2110 0.4231 0.186 Uiso 1 1 calc R . .
C512 C 0.0422(6) 0.3162(5) 0.4895(3) 0.145(4) Uani 1 1 d . . .
H51G H 0.0601 0.3591 0.4611 0.218 Uiso 1 1 calc R . .
H51H H 0.0826 0.3039 0.5130 0.218 Uiso 1 1 calc R . .
H51I H -0.0153 0.3361 0.5062 0.218 Uiso 1 1 calc R . .
C612 C 0.0116(4) 0.1711(4) 0.51584(19) 0.0744(18) Uani 1 1 d . . .
H61G H 0.0533 0.1567 0.5387 0.112 Uiso 1 1 calc R . .
H61H H 0.0072 0.1213 0.5044 0.112 Uiso 1 1 calc R . .
H61I H -0.0445 0.1933 0.5332 0.112 Uiso 1 1 calc R . .
O113 O 0.04554(15) 0.46933(17) 0.18230(9) 0.0295(6) Uani 1 1 d . . .
O213 O 0.00156(15) 0.36901(17) 0.15433(9) 0.0287(6) Uani 1 1 d . . .
C113 C -0.0026(2) 0.4448(3) 0.15897(13) 0.0259(8) Uani 1 1 d . . .
C213 C -0.0701(2) 0.5107(3) 0.13443(14) 0.0310(9) Uani 1 1 d . . .
H21G H -0.1019 0.4831 0.1181 0.037 Uiso 1 1 calc R . .
H21H H -0.0403 0.5506 0.1081 0.037 Uiso 1 1 calc R . .
C313 C -0.1363(2) 0.5607(3) 0.17101(15) 0.0340(9) Uani 1 1 d . . .
C413 C -0.1726(3) 0.4999(3) 0.21774(17) 0.0485(12) Uani 1 1 d . . .
H41J H -0.1979 0.4595 0.2074 0.073 Uiso 1 1 calc R . .
H41K H -0.2166 0.5312 0.2392 0.073 Uiso 1 1 calc R . .
H41L H -0.1262 0.4706 0.2361 0.073 Uiso 1 1 calc R . .
C513 C -0.0964(3) 0.6245(3) 0.1872(2) 0.0522(12) Uani 1 1 d . . .
H51J H -0.0741 0.6632 0.1576 0.078 Uiso 1 1 calc R . .
H51K H -0.0495 0.5954 0.2052 0.078 Uiso 1 1 calc R . .
H51L H -0.1402 0.6555 0.2089 0.078 Uiso 1 1 calc R . .
C613 C -0.2120(3) 0.6081(3) 0.14255(18) 0.0451(11) Uani 1 1 d . . .
H61J H -0.1898 0.6467 0.1130 0.068 Uiso 1 1 calc R . .
H61K H -0.2553 0.6391 0.1646 0.068 Uiso 1 1 calc R . .
H61L H -0.2379 0.5679 0.1324 0.068 Uiso 1 1 calc R . .
O114 O 0.26539(16) -0.14179(18) 0.21757(10) 0.0352(6) Uani 1 1 d . . .
O214 O 0.16179(16) -0.04912(17) 0.18091(10) 0.0314(6) Uani 1 1 d . . .
C114 C 0.1960(2) -0.1224(3) 0.19897(13) 0.0267(8) Uani 1 1 d . . .
C214 C 0.1505(2) -0.1932(3) 0.19706(14) 0.0324(9) Uani 1 1 d . . .
H21I H 0.0885 -0.1716 0.1983 0.039 Uiso 1 1 calc R . .
H21J H 0.1573 -0.2371 0.2271 0.039 Uiso 1 1 calc R . .
C314 C 0.1843(2) -0.2337(3) 0.14940(17) 0.0384(10) Uani 1 1 d . . .
C414 C 0.2758(3) -0.2857(3) 0.1512(3) 0.0720(18) Uani 1 1 d . . .
H41M H 0.2744 -0.3292 0.1813 0.108 Uiso 1 1 calc R . .
H41N H 0.3158 -0.2493 0.1516 0.108 Uiso 1 1 calc R . .
H41O H 0.2944 -0.3114 0.1218 0.108 Uiso 1 1 calc R . .
C514 C 0.1221(3) -0.2931(3) 0.1495(2) 0.0502(12) Uani 1 1 d . . .
H51M H 0.1215 -0.3360 0.1798 0.075 Uiso 1 1 calc R . .
H51N H 0.1412 -0.3193 0.1203 0.075 Uiso 1 1 calc R . .
H51O H 0.0642 -0.2614 0.1483 0.075 Uiso 1 1 calc R . .
C614 C 0.1862(3) -0.1646(3) 0.10138(16) 0.0489(12) Uani 1 1 d . . .
H61M H 0.2257 -0.1276 0.1019 0.073 Uiso 1 1 calc R . .
H61N H 0.1286 -0.1325 0.1001 0.073 Uiso 1 1 calc R . .
H61O H 0.2056 -0.1903 0.0720 0.073 Uiso 1 1 calc R . .
O115 O 0.23757(15) 0.0368(2) 0.32667(9) 0.0341(7) Uani 1 1 d . . .
O215 O 0.25943(17) -0.0986(2) 0.31737(10) 0.0389(7) Uani 1 1 d . . .
C115 C 0.2330(2) -0.0430(3) 0.34297(14) 0.0358(10) Uani 1 1 d . . .
C215 C 0.1934(3) -0.0631(3) 0.39812(14) 0.0442(12) Uani 1 1 d . . .
H21K H 0.1656 -0.1127 0.4040 0.053 Uiso 1 1 calc R . .
H21L H 0.1482 -0.0161 0.4060 0.053 Uiso 1 1 calc R . .
C315 C 0.2599(3) -0.0797(3) 0.43444(14) 0.0415(11) Uani 1 1 d . . .
C415 C 0.3262(4) -0.1576(4) 0.4273(2) 0.083(2) Uani 1 1 d . . .
H41P H 0.2968 -0.2054 0.4328 0.125 Uiso 1 1 calc R . .
H41Q H 0.3657 -0.1681 0.4512 0.125 Uiso 1 1 calc R . .
H41R H 0.3585 -0.1491 0.3933 0.125 Uiso 1 1 calc R . .
C515 C 0.2077(4) -0.0898(5) 0.48844(16) 0.084(2) Uani 1 1 d . . .
H51P H 0.1666 -0.0389 0.4920 0.127 Uiso 1 1 calc R . .
H51Q H 0.2469 -0.1002 0.5125 0.127 Uiso 1 1 calc R . .
H51R H 0.1768 -0.1367 0.4947 0.127 Uiso 1 1 calc R . .
C615 C 0.3073(3) -0.0043(3) 0.42582(15) 0.0440(11) Uani 1 1 d . . .
H61P H 0.2653 0.0456 0.4305 0.066 Uiso 1 1 calc R . .
H61Q H 0.3394 0.0043 0.3918 0.066 Uiso 1 1 calc R . .
H61R H 0.3469 -0.0152 0.4497 0.066 Uiso 1 1 calc R . .
O116 O 0.06230(16) 0.08398(18) 0.22828(10) 0.0324(6) Uani 1 1 d . . .
O216 O 0.01916(14) 0.21914(17) 0.23397(9) 0.0267(6) Uani 1 1 d . . .
C116 C 0.0309(2) 0.1405(3) 0.25335(14) 0.0268(8) Uani 1 1 d . . .
C216 C 0.0065(2) 0.1150(3) 0.31068(14) 0.0329(9) Uani 1 1 d . . .
H21M H -0.0273 0.1642 0.3236 0.039 Uiso 1 1 calc R . .
H21N H 0.0600 0.0997 0.3251 0.039 Uiso 1 1 calc R . .
C316 C -0.0460(2) 0.0413(3) 0.33028(14) 0.0352(10) Uani 1 1 d . . .
C416 C 0.0082(3) -0.0419(3) 0.32017(19) 0.0513(12) Uani 1 1 d . . .
H41S H 0.0268 -0.0382 0.2842 0.077 Uiso 1 1 calc R . .
H41T H -0.0263 -0.0864 0.3332 0.077 Uiso 1 1 calc R . .
H41U H 0.0586 -0.0542 0.3367 0.077 Uiso 1 1 calc R . .
C516 C -0.1265(3) 0.0609(4) 0.30477(17) 0.0541(13) Uani 1 1 d . . .
H51S H -0.1606 0.1139 0.3113 0.081 Uiso 1 1 calc R . .
H51T H -0.1610 0.0165 0.3181 0.081 Uiso 1 1 calc R . .
H51U H -0.1086 0.0646 0.2688 0.081 Uiso 1 1 calc R . .
C616 C -0.0741(3) 0.0343(4) 0.38749(16) 0.0571(14) Uani 1 1 d . . .
H61S H -0.1082 0.0871 0.3944 0.086 Uiso 1 1 calc R . .
H61T H -0.0233 0.0215 0.4036 0.086 Uiso 1 1 calc R . .
H61U H -0.1087 -0.0101 0.4005 0.086 Uiso 1 1 calc R . .
O117 O 0.11377(15) 0.09295(17) 0.11934(9) 0.0292(6) Uani 1 1 d . . .
O217 O 0.03808(14) 0.22337(17) 0.12156(9) 0.0255(5) Uani 1 1 d . . .
C117 C 0.0591(2) 0.1559(3) 0.10399(13) 0.0252(8) Uani 1 1 d . . .
C217 C 0.0153(2) 0.1496(3) 0.06194(14) 0.0333(9) Uani 1 1 d . . .
H21O H -0.0474 0.1655 0.0715 0.040 Uiso 1 1 calc R . .
H21P H 0.0265 0.0910 0.0578 0.040 Uiso 1 1 calc R . .
C317 C 0.0453(3) 0.2054(4) 0.01092(16) 0.0544(14) Uani 1 1 d . . .
C417 C 0.0043(4) 0.1834(5) -0.0293(2) 0.089(2) Uani 1 1 d . . .
H41V H 0.0216 0.2180 -0.0618 0.133 Uiso 1 1 calc R . .
H41W H -0.0583 0.1937 -0.0203 0.133 Uiso 1 1 calc R . .
H41X H 0.0238 0.1247 -0.0311 0.133 Uiso 1 1 calc R . .
C517 C 0.1430(4) 0.1919(5) -0.0026(2) 0.092(2) Uani 1 1 d . . .
H51V H 0.1599 0.2282 -0.0345 0.138 Uiso 1 1 calc R . .
H51W H 0.1643 0.1338 -0.0055 0.138 Uiso 1 1 calc R . .
H51X H 0.1674 0.2051 0.0234 0.138 Uiso 1 1 calc R . .
C617 C 0.0129(4) 0.3011(4) 0.0121(2) 0.0794(19) Uani 1 1 d . . .
H61V H 0.0328 0.3346 -0.0203 0.119 Uiso 1 1 calc R . .
H61W H 0.0359 0.3160 0.0381 0.119 Uiso 1 1 calc R . .
H61X H -0.0498 0.3117 0.0193 0.119 Uiso 1 1 calc R . .
O118 O 0.30211(14) 0.29746(16) 0.12731(8) 0.0247(5) Uani 1 1 d . . .
O218 O 0.17881(15) 0.32787(17) 0.09298(9) 0.0277(6) Uani 1 1 d . . .
C118 C 0.2564(2) 0.3325(2) 0.09124(13) 0.0276(8) Uani 1 1 d . . .
C218 C 0.3060(3) 0.3825(3) 0.04471(15) 0.0437(11) Uani 1 1 d . . .
H21Q H 0.3578 0.3933 0.0542 0.052 Uiso 1 1 calc R . .
H21R H 0.3257 0.3466 0.0196 0.052 Uiso 1 1 calc R . .
C318 C 0.2592(3) 0.4661(3) 0.01934(15) 0.0386(10) Uani 1 1 d . . .
C418 C 0.3262(4) 0.5088(4) -0.02167(19) 0.0671(16) Uani 1 1 d . . .
H41Y H 0.2980 0.5620 -0.0387 0.101 Uiso 1 1 calc R . .
H41Z H 0.3513 0.4727 -0.0458 0.101 Uiso 1 1 calc R . .
H411 H 0.3716 0.5184 -0.0062 0.101 Uiso 1 1 calc R . .
C518 C 0.1840(4) 0.4574(4) -0.0047(2) 0.080(2) Uani 1 1 d . . .
H51Y H 0.1418 0.4305 0.0209 0.120 Uiso 1 1 calc R . .
H51Z H 0.2059 0.4236 -0.0304 0.120 Uiso 1 1 calc R . .
H511 H 0.1569 0.5126 -0.0199 0.120 Uiso 1 1 calc R . .
C618 C 0.2235(4) 0.5237(3) 0.0578(2) 0.0717(17) Uani 1 1 d . . .
H61Y H 0.1807 0.4985 0.0839 0.108 Uiso 1 1 calc R . .
H61Z H 0.1968 0.5779 0.0410 0.108 Uiso 1 1 calc R . .
H611 H 0.2705 0.5311 0.0728 0.108 Uiso 1 1 calc R . .
N1A N 0.8080(2) 0.3007(3) 0.13352(15) 0.0444(9) Uani 1 1 d . . .
C1A C 0.8255(3) 0.2533(3) 0.18430(18) 0.0518(12) Uani 1 1 d . . .
H1A1 H 0.8474 0.2887 0.2006 0.078 Uiso 1 1 calc R . .
H1A2 H 0.8681 0.2035 0.1806 0.078 Uiso 1 1 calc R . .
H1A3 H 0.7723 0.2371 0.2046 0.078 Uiso 1 1 calc R . .
O2A O 0.8160(2) 0.2610(3) 0.10032(15) 0.0791(13) Uani 1 1 d . . .
O3A O 0.7857(2) 0.3755(3) 0.12852(17) 0.0747(12) Uani 1 1 d . . .

loop_
_atom_site_aniso_label
_atom_site_aniso_U_11
_atom_site_aniso_U_22
_atom_site_aniso_U_33
_atom_site_aniso_U_23
_atom_site_aniso_U_13
_atom_site_aniso_U_12
Mn1 0.0145(2) 0.0348(3) 0.0140(2) -0.0088(2) -0.00167(18) -0.0063(2)
Mn2 0.0186(2) 0.0395(4) 0.0132(2) -0.0032(2) -0.00404(19) -0.0105(2)
Mn3 0.0154(2) 0.0346(3) 0.0127(2) -0.0063(2) -0.00186(18) -0.0072(2)
Mn4 0.0156(2) 0.0469(4) 0.0136(2) -0.0107(2) -0.00059(18) -0.0073(2)
Mn5 0.0185(3) 0.0630(5) 0.0281(3) -0.0292(3) -0.0031(2) -0.0025(3)
Mn6 0.0176(2) 0.0569(4) 0.0228(3) -0.0222(3) -0.0039(2) -0.0055(3)
Mn7 0.0159(2) 0.0366(3) 0.0227(3) -0.0120(2) -0.00471(19) -0.0054(2)
Mn8 0.0229(3) 0.0320(3) 0.0247(3) -0.0071(2) -0.0098(2) -0.0055(2)
Mn9 0.0255(3) 0.0341(3) 0.0231(3) 0.0026(2) -0.0108(2) -0.0125(2)
Mn10 0.0198(2) 0.0325(3) 0.0167(2) -0.0067(2) -0.00695(19) -0.0061(2)
Mn11 0.0174(2) 0.0319(3) 0.0170(2) -0.0064(2) -0.00532(19) -0.0060(2)
Mn12 0.0193(2) 0.0369(4) 0.0200(3) -0.0118(2) -0.0028(2) -0.0060(2)
O6 0.0347(15) 0.074(2) 0.0251(14) -0.0090(15) -0.0056(11) -0.0067(15)
O10 0.0350(15) 0.080(2) 0.0255(14) -0.0014(15) -0.0030(12) 0.0115(15)
O120 0.0271(13) 0.0477(18) 0.0264(13) -0.0130(13) -0.0003(10) -0.0106(12)
O121 0.0367(14) 0.063(2) 0.0287(14) -0.0099(14) -0.0050(11) -0.0255(14)
O107 0.0166(11) 0.0392(16) 0.0221(12) -0.0148(11) -0.0050(9) -0.0036(10)
O108 0.0163(10) 0.0356(15) 0.0186(11) -0.0086(11) -0.0049(9) -0.0056(10)
O123 0.0179(10) 0.0304(14) 0.0138(11) -0.0047(10) -0.0036(8) -0.0085(10)
O124 0.0157(10) 0.0454(16) 0.0132(11) -0.0065(11) -0.0027(8) -0.0072(11)
O134 0.0167(10) 0.0361(15) 0.0162(11) -0.0104(11) -0.0015(9) -0.0068(10)
O208 0.0252(12) 0.0353(15) 0.0209(12) -0.0025(11) -0.0078(10) -0.0106(11)
O209 0.0238(11) 0.0375(15) 0.0150(11) -0.0023(11) -0.0073(9) -0.0137(11)
O234 0.0163(11) 0.0449(16) 0.0142(11) -0.0063(11) -0.0017(9) -0.0092(11)
O310 0.0183(11) 0.0320(15) 0.0145(11) -0.0033(10) -0.0041(9) -0.0085(10)
O311 0.0195(11) 0.0352(15) 0.0184(11) -0.0103(11) -0.0039(9) -0.0062(10)
O405 0.0186(11) 0.0451(17) 0.0188(12) -0.0143(12) -0.0029(9) -0.0036(11)
O406 0.0176(11) 0.0559(19) 0.0236(12) -0.0231(13) -0.0008(9) -0.0064(11)
O13 0.0304(13) 0.0359(17) 0.0438(16) -0.0090(13) -0.0142(12) -0.0040(12)
O23 0.0343(14) 0.0336(16) 0.0459(16) 0.0037(13) -0.0188(12) -0.0119(12)
C13 0.039(2) 0.033(2) 0.0276(19) -0.0057(17) -0.0155(16) -0.0054(18)
C23 0.054(3) 0.037(3) 0.047(3) -0.007(2) -0.022(2) -0.007(2)
C33 0.052(3) 0.047(3) 0.046(3) 0.000(2) -0.027(2) 0.001(2)
C43 0.092(4) 0.043(3) 0.068(4) -0.001(3) -0.037(3) 0.013(3)
C53 0.105(5) 0.064(4) 0.046(3) -0.007(3) -0.027(3) 0.014(3)
C63 0.056(3) 0.066(4) 0.098(4) -0.015(3) -0.042(3) 0.003(3)
O14 0.0292(13) 0.0451(18) 0.0257(13) -0.0121(13) -0.0026(10) -0.0125(12)
O24 0.0260(12) 0.0332(16) 0.0269(13) -0.0062(12) -0.0044(10) -0.0074(11)
C14 0.0306(18) 0.0151(19) 0.0275(18) -0.0029(15) -0.0077(15) -0.0024(15)
C24 0.0319(19) 0.030(2) 0.0257(18) -0.0036(16) -0.0029(15) -0.0089(16)
C34 0.0349(19) 0.034(2) 0.0258(19) -0.0078(17) -0.0081(15) -0.0059(17)
C44 0.062(3) 0.035(3) 0.047(3) -0.008(2) -0.025(2) -0.002(2)
C54 0.044(2) 0.056(3) 0.032(2) -0.015(2) 0.0006(18) -0.007(2)
C64 0.046(2) 0.050(3) 0.045(2) -0.023(2) -0.0067(19) -0.019(2)
O15 0.0196(12) 0.0447(18) 0.0434(16) -0.0219(14) -0.0091(11) -0.0018(12)
O25 0.0355(15) 0.0400(18) 0.0569(19) -0.0181(15) -0.0109(13) -0.0043(13)
C15 0.0296(19) 0.039(3) 0.040(2) -0.012(2) -0.0158(17) -0.0057(18)
C25 0.032(2) 0.047(3) 0.048(3) -0.015(2) -0.0093(18) -0.0033(19)
C35 0.031(2) 0.047(3) 0.045(2) -0.020(2) -0.0116(18) 0.0000(19)
C45 0.051(3) 0.074(4) 0.077(4) -0.046(3) -0.015(3) -0.010(3)
C55 0.041(3) 0.082(4) 0.079(4) -0.042(3) -0.003(2) -0.002(3)
C65 0.065(3) 0.047(3) 0.082(4) -0.009(3) -0.024(3) -0.001(3)
O16 0.0348(14) 0.0399(18) 0.0268(13) -0.0051(13) -0.0123(11) -0.0101(13)
O26 0.0394(15) 0.0450(18) 0.0296(14) -0.0048(13) -0.0171(12) -0.0100(13)
C16 0.0265(18) 0.045(3) 0.0273(19) -0.0065(19) -0.0096(15) -0.0069(18)
C26 0.035(2) 0.055(3) 0.029(2) 0.000(2) -0.0095(16) -0.017(2)
C36 0.040(2) 0.043(3) 0.034(2) -0.0079(19) -0.0166(17) -0.0056(19)
C46 0.085(4) 0.076(4) 0.041(3) 0.008(3) -0.034(3) -0.023(3)
C56 0.055(3) 0.061(4) 0.068(3) -0.023(3) -0.023(3) 0.008(3)
C66 0.046(2) 0.062(3) 0.051(3) -0.017(3) -0.023(2) -0.012(2)
O17 0.0179(11) 0.0365(15) 0.0179(11) -0.0074(11) -0.0002(9) -0.0078(10)
O27 0.0194(11) 0.0416(16) 0.0225(12) -0.0101(12) -0.0014(9) -0.0080(11)
C17 0.0221(16) 0.027(2) 0.0231(17) -0.0118(15) 0.0022(13) -0.0081(15)
C27 0.0255(17) 0.036(2) 0.0208(17) -0.0104(16) 0.0011(14) -0.0122(16)
C37 0.0301(18) 0.033(2) 0.0207(17) -0.0123(16) 0.0016(14) -0.0072(16)
C47 0.074(3) 0.054(3) 0.030(2) -0.016(2) 0.012(2) -0.027(3)
C57 0.036(2) 0.036(2) 0.038(2) -0.0129(19) -0.0050(17) -0.0112(18)
C67 0.036(2) 0.045(3) 0.051(3) -0.023(2) -0.0035(19) -0.0053(19)
O18 0.0230(13) 0.087(3) 0.0415(16) -0.0425(17) -0.0065(11) -0.0068(14)
O28 0.0218(12) 0.059(2) 0.0401(15) -0.0289(15) -0.0044(11) -0.0070(13)
C18 0.0270(19) 0.071(3) 0.038(2) -0.025(2) -0.0088(17) -0.009(2)
C28 0.046(2) 0.064(3) 0.044(3) -0.024(2) -0.002(2) -0.017(2)
C38 0.044(2) 0.036(3) 0.047(2) -0.012(2) -0.0246(19) -0.0050(19)
C48 0.075(4) 0.158(7) 0.055(3) -0.056(4) 0.006(3) -0.063(4)
C58 0.049(3) 0.100(5) 0.087(4) -0.051(4) -0.014(3) -0.020(3)
C68 0.213(10) 0.058(5) 0.191(9) -0.002(5) -0.160(8) -0.004(5)
O19 0.0233(13) 0.0508(19) 0.0445(16) -0.0285(15) -0.0044(11) -0.0056(12)
O29 0.0279(13) 0.0495(19) 0.0424(16) -0.0243(15) -0.0047(12) -0.0089(13)
C19 0.0274(19) 0.045(3) 0.046(2) -0.031(2) -0.0055(17) -0.0030(18)
C29 0.031(2) 0.039(3) 0.063(3) -0.027(2) -0.0071(19) -0.0022(18)
C39 0.030(2) 0.035(3) 0.063(3) -0.019(2) 0.0037(19) -0.0063(18)
C49 0.047(3) 0.048(3) 0.087(4) -0.013(3) 0.010(3) -0.019(2)
C59 0.031(2) 0.051(3) 0.086(4) -0.020(3) 0.011(2) 0.000(2)
C69 0.049(3) 0.052(3) 0.053(3) -0.025(2) 0.014(2) -0.015(2)
O110 0.0287(14) 0.091(3) 0.0525(19) -0.0507(19) -0.0115(13) 0.0028(15)
O210 0.0282(14) 0.089(3) 0.0361(16) -0.0416(18) -0.0088(12) 0.0044(15)
C110 0.033(2) 0.111(5) 0.034(2) -0.043(3) -0.0055(18) -0.010(3)
C210 0.048(3) 0.079(4) 0.047(3) -0.033(3) -0.010(2) -0.008(3)
C310 0.074(3) 0.079(4) 0.032(2) -0.026(3) -0.011(2) -0.009(3)
C410 0.088(4) 0.117(6) 0.052(3) -0.058(4) -0.012(3) -0.011(4)
C510 0.316(14) 0.086(6) 0.066(5) -0.025(5) 0.001(7) -0.027(8)
C610 0.066(4) 0.177(8) 0.056(4) -0.058(5) 0.008(3) -0.027(4)
O111 0.0359(14) 0.0415(18) 0.0336(14) -0.0187(13) -0.0093(11) -0.0024(13)
O211 0.0227(13) 0.078(2) 0.0536(18) -0.0475(18) -0.0081(12) 0.0042(14)
C111 0.0255(18) 0.051(3) 0.030(2) -0.0238(19) 0.0049(15) -0.0132(18)
C211 0.034(2) 0.051(3) 0.037(2) -0.026(2) -0.0031(17) -0.0057(19)
C311 0.0247(19) 0.063(3) 0.046(2) -0.031(2) 0.0042(17) -0.0034(19)
C411 0.050(3) 0.066(4) 0.056(3) -0.032(3) 0.002(2) 0.009(2)
C511 0.054(3) 0.075(4) 0.045(3) -0.026(3) 0.005(2) 0.008(3)
C611 0.040(3) 0.097(5) 0.085(4) -0.051(4) 0.023(3) -0.028(3)
O112 0.0244(12) 0.063(2) 0.0172(12) -0.0091(13) 0.0001(10) -0.0058(13)
O212 0.0354(16) 0.082(3) 0.0250(15) -0.0238(17) 0.0034(12) -0.0020(17)
C112 0.0255(19) 0.090(4) 0.0182(19) -0.010(2) 0.0024(15) -0.002(2)
C212 0.059(3) 0.096(5) 0.024(2) 0.006(3) 0.007(2) 0.020(3)
C312 0.035(2) 0.063(3) 0.039(2) -0.023(2) 0.0153(18) -0.019(2)
C412 0.049(3) 0.194(9) 0.109(6) 0.031(6) -0.016(4) -0.040(5)
C512 0.181(8) 0.139(8) 0.115(6) -0.083(6) 0.107(6) -0.091(7)
C612 0.072(4) 0.096(5) 0.041(3) -0.013(3) 0.020(3) -0.011(3)
O113 0.0284(13) 0.0367(16) 0.0277(13) -0.0096(12) -0.0088(10) -0.0069(11)
O213 0.0217(12) 0.0372(17) 0.0294(13) -0.0067(12) -0.0080(10) -0.0054(11)
C113 0.0241(17) 0.035(2) 0.0192(17) -0.0072(16) 0.0003(13) -0.0091(16)
C213 0.0322(19) 0.034(2) 0.0284(19) -0.0057(17) -0.0106(15) -0.0043(17)
C313 0.0294(19) 0.034(2) 0.039(2) -0.0104(19) -0.0080(16) 0.0005(17)
C413 0.037(2) 0.057(3) 0.044(3) -0.009(2) 0.0027(19) 0.000(2)
C513 0.050(3) 0.043(3) 0.071(3) -0.028(3) -0.018(2) 0.001(2)
C613 0.038(2) 0.042(3) 0.055(3) -0.013(2) -0.014(2) 0.004(2)
O114 0.0330(14) 0.0381(17) 0.0382(15) 0.0052(13) -0.0188(12) -0.0156(12)
O214 0.0328(13) 0.0329(16) 0.0347(14) -0.0100(13) -0.0159(11) -0.0057(12)
C114 0.0279(18) 0.035(2) 0.0199(17) -0.0038(16) -0.0048(14) -0.0121(16)
C214 0.0278(18) 0.040(2) 0.035(2) -0.0022(18) -0.0136(15) -0.0156(17)
C314 0.0289(19) 0.033(2) 0.058(3) -0.014(2) -0.0126(18) -0.0048(17)
C414 0.034(2) 0.053(4) 0.132(5) -0.032(4) -0.016(3) 0.003(2)
C514 0.043(2) 0.037(3) 0.078(3) -0.021(3) -0.012(2) -0.010(2)
C614 0.055(3) 0.064(3) 0.035(2) -0.023(2) 0.002(2) -0.018(2)
O115 0.0243(12) 0.064(2) 0.0152(12) -0.0021(13) -0.0017(10) -0.0176(13)
O215 0.0374(15) 0.057(2) 0.0238(14) 0.0076(14) -0.0097(11) -0.0241(14)
C115 0.0269(19) 0.061(3) 0.0236(19) 0.002(2) -0.0094(15) -0.022(2)
C215 0.040(2) 0.075(3) 0.0210(19) 0.007(2) -0.0070(16) -0.033(2)
C315 0.048(2) 0.058(3) 0.0215(19) 0.0073(19) -0.0113(17) -0.028(2)
C415 0.120(5) 0.072(4) 0.077(4) -0.004(3) -0.070(4) -0.015(4)
C515 0.085(4) 0.156(7) 0.023(2) 0.013(3) -0.013(2) -0.073(4)
C615 0.036(2) 0.067(3) 0.033(2) -0.008(2) -0.0078(17) -0.017(2)
O116 0.0291(13) 0.0410(17) 0.0302(14) -0.0146(13) 0.0053(11) -0.0141(12)
O216 0.0208(11) 0.0405(17) 0.0203(12) -0.0061(12) -0.0006(9) -0.0109(11)
C116 0.0215(16) 0.035(2) 0.0260(18) -0.0071(17) 0.0004(14) -0.0125(16)
C216 0.035(2) 0.036(2) 0.0270(19) -0.0075(18) -0.0001(15) -0.0085(18)
C316 0.0280(18) 0.050(3) 0.029(2) -0.0007(19) -0.0047(15) -0.0154(18)
C416 0.058(3) 0.036(3) 0.059(3) -0.004(2) -0.005(2) -0.018(2)
C516 0.038(2) 0.086(4) 0.039(2) -0.001(3) -0.0056(19) -0.025(2)
C616 0.049(3) 0.084(4) 0.032(2) 0.009(2) -0.0001(19) -0.027(3)
O117 0.0295(13) 0.0398(17) 0.0222(12) -0.0099(12) -0.0125(10) -0.0019(12)
O217 0.0230(12) 0.0354(16) 0.0222(12) -0.0085(11) -0.0091(9) -0.0051(11)
C117 0.0225(16) 0.037(2) 0.0189(17) -0.0078(16) -0.0050(13) -0.0065(16)
C217 0.0303(19) 0.044(3) 0.032(2) -0.0112(19) -0.0171(16) -0.0036(17)
C317 0.055(3) 0.089(4) 0.024(2) -0.011(2) -0.0133(19) -0.017(3)
C417 0.120(5) 0.121(6) 0.040(3) -0.024(3) -0.045(3) -0.009(4)
C517 0.062(3) 0.150(7) 0.042(3) -0.004(4) 0.009(3) -0.006(4)
C617 0.111(5) 0.086(5) 0.044(3) 0.012(3) -0.032(3) -0.033(4)
O118 0.0215(11) 0.0369(16) 0.0163(11) -0.0062(11) 0.0011(9) -0.0095(11)
O218 0.0253(12) 0.0369(16) 0.0206(12) 0.0000(11) -0.0058(10) -0.0085(11)
C118 0.0286(18) 0.034(2) 0.0194(17) -0.0041(16) 0.0010(14) -0.0083(16)
C218 0.042(2) 0.050(3) 0.030(2) 0.009(2) 0.0007(17) -0.011(2)
C318 0.052(2) 0.036(3) 0.028(2) 0.0062(18) -0.0107(18) -0.015(2)
C418 0.084(4) 0.060(4) 0.048(3) 0.015(3) -0.001(3) -0.031(3)
C518 0.111(5) 0.070(4) 0.066(4) 0.033(3) -0.055(3) -0.041(4)
C618 0.109(5) 0.044(3) 0.054(3) -0.005(3) 0.001(3) -0.013(3)
N1A 0.0192(16) 0.063(3) 0.055(2) -0.019(2) -0.0059(15) -0.0080(17)
C1A 0.041(2) 0.062(3) 0.053(3) -0.002(3) -0.011(2) -0.019(2)
O2A 0.0392(19) 0.142(4) 0.075(3) -0.066(3) 0.0005(17) -0.017(2)
O3A 0.059(2) 0.060(3) 0.103(3) 0.000(2) -0.030(2) -0.005(2)

loop_
_atom_type_symbol
_atom_type_description
_atom_type_scat_dispersion_real
_atom_type_scat_dispersion_imag
_atom_type_scat_source
C C 0.0033 0.0016 'International Tables Vol C Tables 4.2.6.8 and 6.1.1.4'
H H 0.0000 0.0000 'International Tables Vol C Tables 4.2.6.8 and 6.1.1.4'
N N 0.0061 0.0033 'International Tables Vol C Tables 4.2.6.8 and 6.1.1.4'
O O 0.0106 0.0060 'International Tables Vol C Tables 4.2.6.8 and 6.1.1.4'
Mn Mn 0.3368 0.7283 'International Tables Vol C Tables 4.2.6.8 and 6.1.1.4'
Cl Cl 0.1484 0.1585 'International Tables Vol C Tables 4.2.6.8 and 6.1.1.4'

loop_
_geom_angle_atom_site_label_1
_geom_angle_atom_site_label_2
_geom_angle_atom_site_label_3
_geom_angle
_geom_angle_site_symmetry_1
_geom_angle_site_symmetry_3
_geom_angle_publ_flag
O108 Mn1 O107 84.32(10) . . ?
O108 Mn1 O17 92.69(10) . . ?
O107 Mn1 O17 95.23(10) . . ?
O108 Mn1 O134 175.77(10) . . ?
O107 Mn1 O134 99.31(10) . . ?
O17 Mn1 O134 89.13(10) . . ?
O108 Mn1 O124 95.12(10) . . ?
O107 Mn1 O124 89.63(10) . . ?
O17 Mn1 O124 171.17(10) . . ?
O134 Mn1 O124 82.81(10) . . ?
O108 Mn1 O123 96.31(10) . . ?
O107 Mn1 O123 173.32(10) . . ?
O17 Mn1 O123 91.39(9) . . ?
O134 Mn1 O123 79.83(10) . . ?
O124 Mn1 O123 83.68(9) . . ?
O108 Mn1 Mn7 42.61(7) . . ?
O107 Mn1 Mn7 43.31(7) . . ?
O17 Mn1 Mn7 86.20(7) . . ?
O134 Mn1 Mn7 141.42(7) . . ?
O124 Mn1 Mn7 102.34(7) . . ?
O123 Mn1 Mn7 138.50(7) . . ?
O108 Mn1 Mn4 137.08(7) . . ?
O107 Mn1 Mn4 89.87(7) . . ?
O17 Mn1 Mn4 130.21(8) . . ?
O134 Mn1 Mn4 41.33(7) . . ?
O124 Mn1 Mn4 42.23(8) . . ?
O123 Mn1 Mn4 85.13(7) . . ?
Mn7 Mn1 Mn4 126.67(2) . . ?
O108 Mn1 Mn2 90.66(7) . . ?
O107 Mn1 Mn2 131.24(7) . . ?
O17 Mn1 Mn2 133.50(7) . . ?
O134 Mn1 Mn2 85.33(7) . . ?
O124 Mn1 Mn2 42.46(7) . . ?
O123 Mn1 Mn2 42.19(6) . . ?
Mn7 Mn1 Mn2 124.25(3) . . ?
Mn4 Mn1 Mn2 62.202(19) . . ?
O108 Mn1 Mn3 136.17(7) . . ?
O107 Mn1 Mn3 139.12(8) . . ?
O17 Mn1 Mn3 89.07(7) . . ?
O134 Mn1 Mn3 40.00(7) . . ?
O124 Mn1 Mn3 82.46(6) . . ?
O123 Mn1 Mn3 39.86(7) . . ?
Mn7 Mn1 Mn3 174.97(2) . . ?
Mn4 Mn1 Mn3 58.040(16) . . ?
Mn2 Mn1 Mn3 58.554(17) . . ?
O208 Mn2 O209 85.30(11) . . ?
O208 Mn2 O115 93.41(11) . . ?
O209 Mn2 O115 93.67(10) . . ?
O208 Mn2 O123 93.23(10) . . ?
O209 Mn2 O123 90.52(9) . . ?
O115 Mn2 O123 172.42(12) . . ?
O208 Mn2 O124 96.62(10) . . ?
O209 Mn2 O124 173.88(10) . . ?
O115 Mn2 O124 92.01(10) . . ?
O123 Mn2 O124 83.58(9) . . ?
O208 Mn2 O234 175.20(10) . . ?
O209 Mn2 O234 97.89(10) . . ?
O115 Mn2 O234 89.97(11) . . ?
O123 Mn2 O234 83.19(10) . . ?
O124 Mn2 O234 79.84(10) . . ?
O208 Mn2 Mn9 42.65(7) . . ?
O209 Mn2 Mn9 43.79(8) . . ?
O115 Mn2 Mn9 87.05(9) . . ?
O123 Mn2 Mn9 100.33(7) . . ?
O124 Mn2 Mn9 138.98(7) . . ?
O234 Mn2 Mn9 141.12(7) . . ?
O208 Mn2 Mn3 135.15(7) . . ?
O209 Mn2 Mn3 89.29(8) . . ?
O115 Mn2 Mn3 131.40(9) . . ?
O123 Mn2 Mn3 42.25(7) . . ?
O124 Mn2 Mn3 85.25(7) . . ?
O234 Mn2 Mn3 41.73(6) . . ?
Mn9 Mn2 Mn3 124.71(2) . . ?
O208 Mn2 Mn1 89.61(7) . . ?
O209 Mn2 Mn1 132.29(7) . . ?
O115 Mn2 Mn1 134.01(8) . . ?
O123 Mn2 Mn1 42.39(6) . . ?
O124 Mn2 Mn1 42.15(6) . . ?
O234 Mn2 Mn1 85.59(7) . . ?
Mn9 Mn2 Mn1 122.90(2) . . ?
Mn3 Mn2 Mn1 62.313(18) . . ?
O208 Mn2 Mn4 136.74(8) . . ?
O209 Mn2 Mn4 137.52(8) . . ?
O115 Mn2 Mn4 90.02(9) . . ?
O123 Mn2 Mn4 82.63(7) . . ?
O124 Mn2 Mn4 40.14(7) . . ?
O234 Mn2 Mn4 39.74(7) . . ?
Mn9 Mn2 Mn4 176.91(2) . . ?
Mn3 Mn2 Mn4 58.167(18) . . ?
Mn1 Mn2 Mn4 58.885(18) . . ?
O310 Mn3 O311 85.15(10) . . ?
O310 Mn3 O234 90.45(10) . . ?
O311 Mn3 O234 88.16(10) . . ?
O310 Mn3 O123 96.94(10) . . ?
O311 Mn3 O123 172.56(9) . . ?
O234 Mn3 O123 84.70(10) . . ?
O310 Mn3 O134 173.92(10) . . ?
O311 Mn3 O134 96.96(10) . . ?
O234 Mn3 O134 83.94(10) . . ?
O123 Mn3 O134 80.27(10) . . ?
O310 Mn3 O118 93.06(10) . . ?
O311 Mn3 O118 89.69(10) . . ?
O234 Mn3 O118 175.71(11) . . ?
O123 Mn3 O118 97.31(10) . . ?
O134 Mn3 O118 92.65(10) . . ?
O310 Mn3 Mn11 42.78(7) . . ?
O311 Mn3 Mn11 42.72(7) . . ?
O234 Mn3 Mn11 93.37(7) . . ?
O123 Mn3 Mn11 139.71(7) . . ?
O134 Mn3 Mn11 139.68(7) . . ?
O118 Mn3 Mn11 87.56(7) . . ?
O310 Mn3 Mn4 132.58(7) . . ?
O311 Mn3 Mn4 86.77(7) . . ?
O234 Mn3 Mn4 42.60(7) . . ?
O123 Mn3 Mn4 86.58(7) . . ?
O134 Mn3 Mn4 42.21(6) . . ?
O118 Mn3 Mn4 133.55(7) . . ?
Mn11 Mn3 Mn4 118.32(2) . . ?
O310 Mn3 Mn2 88.49(7) . . ?
O311 Mn3 Mn2 130.70(7) . . ?
O234 Mn3 Mn2 42.99(8) . . ?
O123 Mn3 Mn2 42.52(6) . . ?
O134 Mn3 Mn2 85.82(7) . . ?
O118 Mn3 Mn2 139.52(8) . . ?
Mn11 Mn3 Mn2 118.73(2) . . ?
Mn4 Mn3 Mn2 62.900(19) . . ?
O310 Mn3 Mn1 137.14(8) . . ?
O311 Mn3 Mn1 136.76(7) . . ?
O234 Mn3 Mn1 83.84(7) . . ?
O123 Mn3 Mn1 40.30(7) . . ?
O134 Mn3 Mn1 40.00(7) . . ?
O118 Mn3 Mn1 95.22(7) . . ?
Mn11 Mn3 Mn1 177.21(2) . . ?
Mn4 Mn3 Mn1 59.359(16) . . ?
Mn2 Mn3 Mn1 59.134(17) . . ?
O406 Mn4 O405 84.13(11) . . ?
O406 Mn4 O134 92.10(10) . . ?
O405 Mn4 O134 88.72(10) . . ?
O406 Mn4 O234 173.49(10) . . ?
O405 Mn4 O234 101.07(10) . . ?
O134 Mn4 O234 84.17(9) . . ?
O406 Mn4 O124 93.49(11) . . ?
O405 Mn4 O124 171.66(10) . . ?
O134 Mn4 O124 83.37(10) . . ?
O234 Mn4 O124 80.80(10) . . ?
O406 Mn4 O112 90.95(11) . . ?
O405 Mn4 O112 92.52(11) . . ?
O134 Mn4 O112 176.82(11) . . ?
O234 Mn4 O112 92.72(11) . . ?
O124 Mn4 O112 95.52(11) . . ?
O406 Mn4 Mn5 41.41(8) . . ?
O405 Mn4 Mn5 43.20(7) . . ?
O134 Mn4 Mn5 95.57(8) . . ?
O234 Mn4 Mn5 144.16(8) . . ?
O124 Mn4 Mn5 134.90(7) . . ?
O112 Mn4 Mn5 87.33(9) . . ?
O406 Mn4 Mn3 134.81(8) . . ?
O405 Mn4 Mn3 89.96(7) . . ?
O134 Mn4 Mn3 42.89(7) . . ?
O234 Mn4 Mn3 42.16(7) . . ?
O124 Mn4 Mn3 86.05(7) . . ?
O112 Mn4 Mn3 134.14(8) . . ?
Mn5 Mn4 Mn3 122.81(3) . . ?
O406 Mn4 Mn1 87.50(7) . . ?
O405 Mn4 Mn1 129.61(7) . . ?
O134 Mn4 Mn1 41.98(7) . . ?
O234 Mn4 Mn1 86.16(7) . . ?
O124 Mn4 Mn1 42.14(7) . . ?
O112 Mn4 Mn1 137.32(9) . . ?
Mn5 Mn4 Mn1 117.18(2) . . ?
Mn3 Mn4 Mn1 62.602(17) . . ?
O406 Mn4 Mn2 133.83(8) . . ?
O405 Mn4 Mn2 141.22(7) . . ?
O134 Mn4 Mn2 83.09(8) . . ?
O234 Mn4 Mn2 40.49(7) . . ?
O124 Mn4 Mn2 40.34(7) . . ?
O112 Mn4 Mn2 94.12(9) . . ?
Mn5 Mn4 Mn2 175.12(2) . . ?
Mn3 Mn4 Mn2 58.933(18) . . ?
Mn1 Mn4 Mn2 58.913(18) . . ?
O406 Mn5 O405 83.00(10) . . ?
O406 Mn5 O211 177.90(11) . . ?
O405 Mn5 O211 94.96(11) . . ?
O406 Mn5 O110 95.97(12) . . ?
O405 Mn5 O110 173.75(13) . . ?
O211 Mn5 O110 86.01(12) . . ?
O406 Mn5 O19 91.70(11) . . ?
O405 Mn5 O19 98.45(10) . . ?
O211 Mn5 O19 89.09(12) . . ?
O110 Mn5 O19 87.73(12) . . ?
O406 Mn5 O212 84.95(12) . . ?
O405 Mn5 O212 84.33(11) . . ?
O211 Mn5 O212 94.36(13) . . ?
O110 Mn5 O212 89.44(13) . . ?
O19 Mn5 O212 175.37(11) . . ?
O406 Mn5 Mn4 41.27(7) . . ?
O405 Mn5 Mn4 42.20(8) . . ?
O211 Mn5 Mn4 136.64(8) . . ?
O110 Mn5 Mn4 135.70(10) . . ?
O19 Mn5 Mn4 101.60(7) . . ?
O212 Mn5 Mn4 77.95(9) . . ?
O406 Mn6 O107 94.85(10) . . ?
O406 Mn6 O18 173.13(11) . . ?
O107 Mn6 O18 90.87(10) . . ?
O406 Mn6 O210 90.49(11) . . ?
O107 Mn6 O210 174.40(11) . . ?
O18 Mn6 O210 83.70(11) . . ?
O406 Mn6 O29 93.54(11) . . ?
O107 Mn6 O29 94.34(11) . . ?
O18 Mn6 O29 89.83(13) . . ?
O210 Mn6 O29 87.01(13) . . ?
O406 Mn6 O6 85.73(11) . . ?
O107 Mn6 O6 92.54(11) . . ?
O18 Mn6 O6 90.21(13) . . ?
O210 Mn6 O6 86.16(13) . . ?
O29 Mn6 O6 173.12(10) . . ?
O108 Mn7 O107 82.63(10) . . ?
O108 Mn7 O15 97.60(11) . . ?
O107 Mn7 O15 172.42(11) . . ?
O108 Mn7 O28 175.22(12) . . ?
O107 Mn7 O28 93.31(11) . . ?
O15 Mn7 O28 86.10(11) . . ?
O108 Mn7 O27 87.87(9) . . ?
O107 Mn7 O27 88.50(10) . . ?
O15 Mn7 O27 83.95(11) . . ?
O28 Mn7 O27 89.51(10) . . ?
O108 Mn7 O16 89.58(10) . . ?
O107 Mn7 O16 96.54(10) . . ?
O15 Mn7 O16 91.04(11) . . ?
O28 Mn7 O16 93.40(11) . . ?
O27 Mn7 O16 174.02(10) . . ?
O108 Mn7 Mn1 41.77(7) . . ?
O107 Mn7 Mn1 42.40(7) . . ?
O15 Mn7 Mn1 135.64(8) . . ?
O28 Mn7 Mn1 133.67(9) . . ?
O27 Mn7 Mn1 78.71(6) . . ?
O16 Mn7 Mn1 102.87(7) . . ?
O108 Mn8 O26 96.19(11) . . ?
O108 Mn8 O14 91.35(11) . . ?
O26 Mn8 O14 169.45(12) . . ?
O108 Mn8 O13 175.32(10) . . ?
O26 Mn8 O13 85.56(12) . . ?
O14 Mn8 O13 86.39(12) . . ?
O108 Mn8 O208 92.69(10) . . ?
O26 Mn8 O208 90.80(10) . . ?
O14 Mn8 O208 96.22(10) . . ?
O13 Mn8 O208 91.63(11) . . ?
O108 Mn8 O25 90.20(10) . . ?
O26 Mn8 O25 88.49(11) . . ?
O14 Mn8 O25 84.10(11) . . ?
O13 Mn8 O25 85.51(11) . . ?
O208 Mn8 O25 177.09(11) . . ?
O208 Mn9 O209 83.73(10) . . ?
O208 Mn9 O23 94.99(11) . . ?
O209 Mn9 O23 175.69(11) . . ?
O208 Mn9 O114 176.40(11) . . ?
O209 Mn9 O114 93.89(10) . . ?
O23 Mn9 O114 87.19(11) . . ?
O208 Mn9 O215 86.69(10) . . ?
O209 Mn9 O215 88.82(11) . . ?
O23 Mn9 O215 86.99(12) . . ?
O114 Mn9 O215 90.57(11) . . ?
O208 Mn9 O24 91.68(10) . . ?
O209 Mn9 O24 95.72(10) . . ?
O23 Mn9 O24 88.43(11) . . ?
O114 Mn9 O24 91.25(10) . . ?
O215 Mn9 O24 174.98(10) . . ?
O208 Mn9 Mn2 42.00(8) . . ?
O209 Mn9 Mn2 42.83(7) . . ?
O23 Mn9 Mn2 135.00(8) . . ?
O114 Mn9 Mn2 135.10(8) . . ?
O215 Mn9 Mn2 79.42(9) . . ?
O24 Mn9 Mn2 102.49(7) . . ?
O310 Mn10 O209 94.70(10) . . ?
O310 Mn10 O214 175.20(10) . . ?
O209 Mn10 O214 90.07(11) . . ?
O310 Mn10 O117 90.67(10) . . ?
O209 Mn10 O117 171.81(11) . . ?
O214 Mn10 O117 84.53(11) . . ?
O310 Mn10 O116 91.56(10) . . ?
O209 Mn10 O116 94.72(10) . . ?
O214 Mn10 O116 88.66(11) . . ?
O117 Mn10 O116 91.31(10) . . ?
O310 Mn10 O10 88.14(12) . . ?
O209 Mn10 O10 91.73(10) . . ?
O214 Mn10 O10 91.10(12) . . ?
O117 Mn10 O10 82.25(10) . . ?
O116 Mn10 O10 173.55(10) . . ?
O311 Mn11 O310 83.85(10) . . ?
O311 Mn11 O217 175.15(10) . . ?
O310 Mn11 O217 95.22(10) . . ?
O311 Mn11 O213 94.16(11) . . ?
O310 Mn11 O213 176.49(10) . . ?
O217 Mn11 O213 86.52(11) . . ?
O311 Mn11 O216 90.61(9) . . ?
O310 Mn11 O216 93.90(9) . . ?
O217 Mn11 O216 94.20(9) . . ?
O213 Mn11 O216 89.00(10) . . ?
O311 Mn11 O218 83.95(9) . . ?
O310 Mn11 O218 84.70(9) . . ?
O217 Mn11 O218 91.23(9) . . ?
O213 Mn11 O218 92.23(10) . . ?
O216 Mn11 O218 174.50(9) . . ?
O311 Mn11 Mn3 42.10(7) . . ?
O310 Mn11 Mn3 42.09(7) . . ?
O217 Mn11 Mn3 136.27(8) . . ?
O213 Mn11 Mn3 135.56(8) . . ?
O216 Mn11 Mn3 97.25(6) . . ?
O218 Mn11 Mn3 78.14(6) . . ?
O311 Mn12 O405 94.29(11) . . ?
O311 Mn12 O111 173.31(11) . . ?
O405 Mn12 O111 92.37(11) . . ?
O311 Mn12 O113 89.98(10) . . ?
O405 Mn12 O113 175.04(10) . . ?
O111 Mn12 O113 83.40(11) . . ?
O311 Mn12 O121 88.70(10) . . ?
O405 Mn12 O121 91.46(10) . . ?
O111 Mn12 O121 90.47(11) . . ?
O113 Mn12 O121 91.15(10) . . ?
O311 Mn12 O120 92.31(10) . . ?
O405 Mn12 O120 86.64(10) . . ?
O111 Mn12 O120 88.74(11) . . ?
O113 Mn12 O120 90.68(10) . . ?
O121 Mn12 O120 177.91(9) . . ?
Mn1 O107 Mn6 130.86(12) . . ?
Mn1 O107 Mn7 94.29(11) . . ?
Mn6 O107 Mn7 127.30(12) . . ?
Mn1 O108 Mn8 134.17(12) . . ?
Mn1 O108 Mn7 95.62(11) . . ?
Mn8 O108 Mn7 124.92(12) . . ?
Mn3 O123 Mn2 95.23(9) . . ?
Mn3 O123 Mn1 99.84(11) . . ?
Mn2 O123 Mn1 95.42(9) . . ?
Mn1 O124 Mn4 95.63(11) . . ?
Mn1 O124 Mn2 95.40(10) . . ?
Mn4 O124 Mn2 99.52(10) . . ?
Mn4 O134 Mn1 96.68(11) . . ?
Mn4 O134 Mn3 94.90(10) . . ?
Mn1 O134 Mn3 100.00(11) . . ?
Mn2 O208 Mn9 95.35(10) . . ?
Mn2 O208 Mn8 132.28(14) . . ?
Mn9 O208 Mn8 121.93(13) . . ?
Mn2 O209 Mn10 132.41(15) . . ?
Mn2 O209 Mn9 93.38(10) . . ?
Mn10 O209 Mn9 131.00(13) . . ?
Mn3 O234 Mn4 95.24(11) . . ?
Mn3 O234 Mn2 95.27(10) . . ?
Mn4 O234 Mn2 99.77(10) . . ?
Mn3 O310 Mn10 133.28(12) . . ?
Mn3 O310 Mn11 95.13(11) . . ?
Mn10 O310 Mn11 123.22(11) . . ?
Mn12 O311 Mn3 132.58(12) . . ?
Mn12 O311 Mn11 130.78(12) . . ?
Mn3 O311 Mn11 95.18(11) . . ?
Mn4 O405 Mn12 130.75(13) . . ?
Mn4 O405 Mn5 94.60(10) . . ?
Mn12 O405 Mn5 127.81(15) . . ?
Mn4 O406 Mn5 97.32(11) . . ?
Mn4 O406 Mn6 133.68(14) . . ?
Mn5 O406 Mn6 125.31(15) . . ?
C13 O13 Mn8 136.8(3) . . ?
C13 O23 Mn9 131.6(3) . . ?
O13 C13 O23 125.5(4) . . ?
O13 C13 C23 118.2(3) . . ?
O23 C13 C23 116.3(4) . . ?
C13 C23 C33 116.7(4) . . ?
C63 C33 C43 110.4(4) . . ?
C63 C33 C23 111.4(4) . . ?
C43 C33 C23 107.0(4) . . ?
C63 C33 C53 108.9(5) . . ?
C43 C33 C53 109.6(4) . . ?
C23 C33 C53 109.4(4) . . ?
C14 O14 Mn8 132.3(2) . . ?
C14 O24 Mn9 133.7(2) . . ?
O14 C14 O24 125.7(3) . . ?
O14 C14 C24 115.7(3) . . ?
O24 C14 C24 118.6(3) . . ?
C14 C24 C34 114.9(3) . . ?
C44 C34 C64 110.8(4) . . ?
C44 C34 C54 108.8(3) . . ?
C64 C34 C54 109.0(3) . . ?
C44 C34 C24 110.6(3) . . ?
C64 C34 C24 111.4(3) . . ?
C54 C34 C24 106.2(3) . . ?
C15 O15 Mn7 131.4(2) . . ?
C15 O25 Mn8 132.1(3) . . ?
O15 C15 O25 124.2(4) . . ?
O15 C15 C25 114.6(3) . . ?
O25 C15 C25 121.2(4) . . ?
C35 C25 C15 119.2(4) . . ?
C65 C35 C45 112.0(4) . . ?
C65 C35 C25 110.3(4) . . ?
C45 C35 C25 111.2(4) . . ?
C65 C35 C55 107.2(4) . . ?
C45 C35 C55 109.2(4) . . ?
C25 C35 C55 106.6(4) . . ?
C16 O16 Mn7 131.8(2) . . ?
C16 O26 Mn8 133.8(3) . . ?
O16 C16 O26 125.4(4) . . ?
O16 C16 C26 119.5(4) . . ?
O26 C16 C26 115.2(4) . . ?
C16 C26 C36 115.7(3) . . ?
C56 C36 C66 109.9(4) . . ?
C56 C36 C46 109.6(4) . . ?
C66 C36 C46 109.2(4) . . ?
C56 C36 C26 110.4(3) . . ?
C66 C36 C26 110.9(4) . . ?
C46 C36 C26 106.8(3) . . ?
C17 O17 Mn1 126.9(2) . . ?
C17 O27 Mn7 122.4(2) . . ?
O27 C17 O17 125.2(3) . . ?
O27 C17 C27 120.2(3) . . ?
O17 C17 C27 114.6(3) . . ?
C17 C27 C37 113.9(3) . . ?
C57 C37 C47 109.0(3) . . ?
C57 C37 C67 109.4(3) . . ?
C47 C37 C67 109.0(3) . . ?
C57 C37 C27 110.9(3) . . ?
C47 C37 C27 107.8(3) . . ?
C67 C37 C27 110.8(3) . . ?
C18 O18 Mn6 133.9(3) . . ?
C18 O28 Mn7 127.9(2) . . ?
O18 C18 O28 123.1(4) . . ?
O18 C18 C28 118.0(4) . . ?
O28 C18 C28 118.9(3) . . ?
C18 C28 C38 114.6(4) . . ?
C68 C38 C48 115.1(6) . . ?
C68 C38 C28 108.0(5) . . ?
C48 C38 C28 112.8(4) . . ?
C68 C38 C58 106.9(5) . . ?
C48 C38 C58 107.6(4) . . ?
C28 C38 C58 106.0(4) . . ?
C19 O19 Mn5 123.4(3) . . ?
C19 O29 Mn6 134.4(3) . . ?
O29 C19 O19 125.3(4) . . ?
O29 C19 C29 116.4(3) . . ?
O19 C19 C29 118.4(4) . . ?
C19 C29 C39 115.4(4) . . ?
C69 C39 C49 109.7(4) . . ?
C69 C39 C59 109.8(4) . . ?
C49 C39 C59 109.3(4) . . ?
C69 C39 C29 110.1(3) . . ?
C49 C39 C29 106.4(4) . . ?
C59 C39 C29 111.5(4) . . ?
C110 O110 Mn5 130.8(3) . . ?
C110 O210 Mn6 128.1(3) . . ?
O110 C110 O210 126.1(4) . . ?
O110 C110 C210 116.7(5) . . ?
O210 C110 C210 117.3(4) . . ?
C310 C210 C110 113.9(4) . . ?
C210 C310 C410 111.2(5) . . ?
C210 C310 C610 111.8(4) . . ?
C410 C310 C610 109.3(5) . . ?
C210 C310 C510 107.8(5) . . ?
C410 C310 C510 105.2(5) . . ?
C610 C310 C510 111.2(7) . . ?
C111 O111 Mn12 137.8(3) . . ?
C111 O211 Mn5 133.7(3) . . ?
O211 C111 O111 124.1(4) . . ?
O211 C111 C211 117.9(3) . . ?
O111 C111 C211 118.0(4) . . ?
C111 C211 C311 113.9(4) . . ?
C611 C311 C511 109.9(5) . . ?
C611 C311 C411 109.7(4) . . ?
C511 C311 C411 109.4(4) . . ?
C611 C311 C211 110.4(4) . . ?
C511 C311 C211 110.7(3) . . ?
C411 C311 C211 106.7(4) . . ?
C112 O112 Mn4 125.0(3) . . ?
C112 O212 Mn5 123.1(3) . . ?
O212 C112 O112 126.2(4) . . ?
O212 C112 C212 119.8(4) . . ?
O112 C112 C212 114.0(5) . . ?
C312 C212 C112 118.9(4) . . ?
C412 C312 C612 110.8(4) . . ?
C412 C312 C212 109.5(4) . . ?
C612 C312 C212 110.2(4) . . ?
C412 C312 C512 106.5(7) . . ?
C612 C312 C512 108.5(5) . . ?
C212 C312 C512 111.3(5) . . ?
C113 O113 Mn12 132.5(3) . . ?
C113 O213 Mn11 131.1(2) . . ?
O113 C113 O213 125.3(3) . . ?
O113 C113 C213 117.6(3) . . ?
O213 C113 C213 117.1(3) . . ?
C113 C213 C313 114.8(3) . . ?
C513 C313 C413 109.7(4) . . ?
C513 C313 C213 112.2(3) . . ?
C413 C313 C213 110.0(3) . . ?
C513 C313 C613 109.0(4) . . ?
C413 C313 C613 108.7(3) . . ?
C213 C313 C613 107.2(3) . . ?
C114 O114 Mn9 131.5(3) . . ?
C114 O214 Mn10 137.8(2) . . ?
O214 C114 O114 125.8(3) . . ?
O214 C114 C214 116.4(3) . . ?
O114 C114 C214 117.8(3) . . ?
C114 C214 C314 114.6(3) . . ?
C514 C314 C614 110.5(4) . . ?
C514 C314 C414 108.3(4) . . ?
C614 C314 C414 109.6(4) . . ?
C514 C314 C214 107.3(3) . . ?
C614 C314 C214 110.0(3) . . ?
C414 C314 C214 111.2(4) . . ?
C115 O115 Mn2 125.8(3) . . ?
C115 O215 Mn9 122.1(3) . . ?
O215 C115 O115 125.2(3) . . ?
O215 C115 C215 121.8(4) . . ?
O115 C115 C215 112.9(4) . . ?
C115 C215 C315 113.6(3) . . ?
C415 C315 C615 109.1(4) . . ?
C415 C315 C515 111.3(5) . . ?
C615 C315 C515 107.9(4) . . ?
C415 C315 C215 110.8(4) . . ?
C615 C315 C215 111.0(4) . . ?
C515 C315 C215 106.7(3) . . ?
C116 O116 Mn10 131.5(2) . . ?
C116 O216 Mn11 122.2(2) . . ?
O116 C116 O216 123.8(3) . . ?
O116 C116 C216 118.6(3) . . ?
O216 C116 C216 117.6(3) . . ?
C116 C216 C316 116.4(3) . . ?
C416 C316 C516 109.9(4) . . ?
C416 C316 C616 108.7(4) . . ?
C516 C316 C616 109.5(3) . . ?
C416 C316 C216 111.8(3) . . ?
C516 C316 C216 109.1(4) . . ?
C616 C316 C216 107.8(4) . . ?
C117 O117 Mn10 132.4(2) . . ?
C117 O217 Mn11 132.0(2) . . ?
O117 C117 O217 125.2(3) . . ?
O117 C117 C217 117.0(3) . . ?
O217 C117 C217 117.7(3) . . ?
C117 C217 C317 113.9(3) . . ?
C517 C317 C417 110.8(5) . . ?
C517 C317 C217 111.3(4) . . ?
C417 C317 C217 107.6(4) . . ?
C517 C317 C617 108.0(5) . . ?
C417 C317 C617 107.8(4) . . ?
C217 C317 C617 111.2(4) . . ?
C118 O118 Mn3 124.8(2) . . ?
C118 O218 Mn11 123.9(2) . . ?
O218 C118 O118 125.3(3) . . ?
O218 C118 C218 120.3(3) . . ?
O118 C118 C218 114.4(3) . . ?
C318 C218 C118 118.2(4) . . ?
C218 C318 C518 113.6(4) . . ?
C218 C318 C618 110.0(4) . . ?
C518 C318 C618 108.4(5) . . ?
C218 C318 C418 107.7(4) . . ?
C518 C318 C418 109.2(4) . . ?
C618 C318 C418 107.8(4) . . ?
O3A N1A O2A 124.5(5) . . ?
O3A N1A C1A 117.4(4) . . ?
O2A N1A C1A 118.1(5) . . ?

loop_
_geom_bond_atom_site_label_1
_geom_bond_atom_site_label_2
_geom_bond_distance
_geom_bond_site_symmetry_2
_geom_bond_publ_flag
Mn1 O108 1.863(2) . ?
Mn1 O107 1.882(2) . ?
Mn1 O17 1.900(2) . ?
Mn1 O134 1.914(2) . ?
Mn1 O124 1.916(2) . ?
Mn1 O123 1.925(2) . ?
Mn1 Mn7 2.7833(7) . ?
Mn1 Mn4 2.8419(7) . ?
Mn1 Mn2 2.8428(7) . ?
Mn1 Mn3 2.9326(6) . ?
Mn2 O208 1.836(3) . ?
Mn2 O209 1.860(2) . ?
Mn2 O115 1.908(2) . ?
Mn2 O123 1.918(2) . ?
Mn2 O124 1.927(2) . ?
Mn2 O234 1.935(3) . ?
Mn2 Mn9 2.7315(8) . ?
Mn2 Mn3 2.8254(8) . ?
Mn2 Mn4 2.9364(8) . ?
Mn3 O310 1.869(2) . ?
Mn3 O311 1.870(2) . ?
Mn3 O234 1.889(2) . ?
Mn3 O123 1.908(2) . ?
Mn3 O134 1.914(2) . ?
Mn3 O118 1.926(2) . ?
Mn3 Mn11 2.7776(7) . ?
Mn3 Mn4 2.8024(7) . ?
Mn4 O406 1.856(2) . ?
Mn4 O405 1.881(3) . ?
Mn4 O134 1.890(2) . ?
Mn4 O234 1.905(2) . ?
Mn4 O124 1.919(3) . ?
Mn4 O112 1.920(2) . ?
Mn4 Mn5 2.7913(9) . ?
Mn5 O406 1.861(3) . ?
Mn5 O405 1.917(2) . ?
Mn5 O211 1.935(3) . ?
Mn5 O110 1.949(3) . ?
Mn5 O19 2.181(3) . ?
Mn5 O212 2.209(3) . ?
Mn6 O406 1.864(2) . ?
Mn6 O107 1.899(2) . ?
Mn6 O18 1.929(2) . ?
Mn6 O210 1.959(3) . ?
Mn6 O29 2.111(3) . ?
Mn6 O6 2.253(3) . ?
Mn7 O108 1.893(2) . ?
Mn7 O107 1.915(2) . ?
Mn7 O15 1.921(3) . ?
Mn7 O28 1.960(3) . ?
Mn7 O27 2.193(2) . ?
Mn7 O16 2.199(3) . ?
Mn8 O108 1.893(3) . ?
Mn8 O26 1.956(3) . ?
Mn8 O14 1.961(2) . ?
Mn8 O13 1.963(3) . ?
Mn8 O208 2.049(2) . ?
Mn8 O25 2.145(3) . ?
Mn9 O208 1.859(2) . ?
Mn9 O209 1.894(3) . ?
Mn9 O23 1.953(3) . ?
Mn9 O114 1.958(3) . ?
Mn9 O215 2.195(3) . ?
Mn9 O24 2.208(2) . ?
Mn10 O310 1.886(2) . ?
Mn10 O209 1.886(2) . ?
Mn10 O214 1.940(3) . ?
Mn10 O117 1.958(2) . ?
Mn10 O116 2.103(2) . ?
Mn10 O10 2.261(3) . ?
Mn11 O311 1.892(2) . ?
Mn11 O310 1.894(2) . ?
Mn11 O217 1.930(2) . ?
Mn11 O213 1.948(3) . ?
Mn11 O216 2.184(2) . ?
Mn11 O218 2.201(2) . ?
Mn12 O311 1.860(2) . ?
Mn12 O405 1.884(2) . ?
Mn12 O111 1.941(3) . ?
Mn12 O113 1.945(2) . ?
Mn12 O121 2.219(3) . ?
Mn12 O120 2.257(2) . ?
O13 C13 1.257(5) . ?
O23 C13 1.262(4) . ?
C13 C23 1.507(6) . ?
C23 C33 1.528(6) . ?
C33 C63 1.522(7) . ?
C33 C43 1.522(7) . ?
C33 C53 1.528(7) . ?
O14 C14 1.250(4) . ?
O24 C14 1.262(4) . ?
C14 C24 1.514(5) . ?
C24 C34 1.549(5) . ?
C34 C44 1.525(5) . ?
C34 C64 1.530(5) . ?
C34 C54 1.532(5) . ?
O15 C15 1.249(5) . ?
O25 C15 1.252(5) . ?
C15 C25 1.524(5) . ?
C25 C35 1.524(6) . ?
C35 C65 1.497(7) . ?
C35 C45 1.508(6) . ?
C35 C55 1.542(6) . ?
O16 C16 1.240(5) . ?
O26 C16 1.279(5) . ?
C16 C26 1.517(5) . ?
C26 C36 1.533(5) . ?
C36 C56 1.512(6) . ?
C36 C66 1.516(6) . ?
C36 C46 1.528(6) . ?
O17 C17 1.289(4) . ?
O27 C17 1.237(4) . ?
C17 C27 1.510(5) . ?
C27 C37 1.544(5) . ?
C37 C57 1.521(5) . ?
C37 C47 1.528(5) . ?
C37 C67 1.529(6) . ?
O18 C18 1.265(5) . ?
O28 C18 1.265(5) . ?
C18 C28 1.511(6) . ?
C28 C38 1.525(6) . ?
C38 C68 1.480(8) . ?
C38 C48 1.495(7) . ?
C38 C58 1.557(6) . ?
O19 C19 1.270(4) . ?
O29 C19 1.249(5) . ?
C19 C29 1.505(6) . ?
C29 C39 1.549(6) . ?
C39 C69 1.517(6) . ?
C39 C49 1.524(6) . ?
C39 C59 1.526(6) . ?
O110 C110 1.264(5) . ?
O210 C110 1.281(6) . ?
C110 C210 1.530(6) . ?
C210 C310 1.487(7) . ?
C310 C410 1.504(6) . ?
C310 C610 1.512(8) . ?
C310 C510 1.530(10) . ?
O111 C111 1.271(4) . ?
O211 C111 1.256(5) . ?
C111 C211 1.487(6) . ?
C211 C311 1.542(5) . ?
C311 C611 1.523(6) . ?
C311 C511 1.527(7) . ?
C311 C411 1.533(6) . ?
O112 C112 1.292(5) . ?
O212 C112 1.236(6) . ?
C112 C212 1.511(6) . ?
C212 C312 1.503(6) . ?
C312 C412 1.486(8) . ?
C312 C612 1.502(7) . ?
C312 C512 1.509(8) . ?
O113 C113 1.262(4) . ?
O213 C113 1.267(4) . ?
C113 C213 1.502(5) . ?
C213 C313 1.539(5) . ?
C313 C513 1.513(6) . ?
C313 C413 1.521(6) . ?
C313 C613 1.541(5) . ?
O114 C114 1.258(4) . ?
O214 C114 1.249(4) . ?
C114 C214 1.502(5) . ?
C214 C314 1.548(6) . ?
C314 C514 1.520(5) . ?
C314 C614 1.528(6) . ?
C314 C414 1.528(6) . ?
O115 C115 1.297(5) . ?
O215 C115 1.231(5) . ?
C115 C215 1.501(5) . ?
C215 C315 1.538(5) . ?
C315 C415 1.504(7) . ?
C315 C615 1.524(6) . ?
C315 C515 1.530(6) . ?
O116 C116 1.242(4) . ?
O216 C116 1.270(5) . ?
C116 C216 1.519(5) . ?
C216 C316 1.540(5) . ?
C316 C416 1.509(6) . ?
C316 C516 1.521(5) . ?
C316 C616 1.523(5) . ?
O117 C117 1.257(4) . ?
O217 C117 1.264(4) . ?
C117 C217 1.494(4) . ?
C217 C317 1.529(6) . ?
C317 C517 1.498(7) . ?
C317 C417 1.529(6) . ?
C317 C617 1.556(8) . ?
O118 C118 1.302(4) . ?
O218 C118 1.237(4) . ?
C118 C218 1.513(5) . ?
C218 C318 1.510(6) . ?
C318 C518 1.518(6) . ?
C318 C618 1.522(7) . ?
C318 C418 1.528(6) . ?
N1A O3A 1.192(5) . ?
N1A O2A 1.207(5) . ?
N1A C1A 1.481(6) . ?

loop_
_platon_squeeze_void_nr
_platon_squeeze_void_average_x
_platon_squeeze_void_average_y
_platon_squeeze_void_average_z
_platon_squeeze_void_volume
_platon_squeeze_void_count_electrons
_platon_squeeze_void_content
1 0.229 0.695 0.364 112 30 ' '
2 0.176 0.962 -0.004 50 4 ' '
3 0.457 0.710 0.498 45 2 ' '
4 0.543 0.290 0.502 45 2 ' '
5 0.771 0.305 0.636 112 30 ' '
6 0.824 0.038 1.004 50 4 ' '
